data_4508336
loop_
_publ_author_name
'Bowles, Faye L.'
'Mercado, Brandon Q.'
'Ghiassi, Kamran B.'
'Chen, Susanne Y.'
'Olmstead, Marilyn M.'
'Yang, Hua'
'Liu, Ziyang'
'Balch, Alan L.'

_publ_section_title
;
 Ordered Structures from Crystalline Carbon Disulfide Solvates of the
 Nano-Tubular FullerenesD5h(1)-C90andD5h-C70
;
_journal_issue 10
_journal_name_full 'Crystal Growth &amp; Design'
_journal_page_first 4591
_journal_paper_doi 10.1021/cg401138g
_journal_volume 13
_journal_year 2013
_chemical_formula_moiety '2(C70), 3(C S2)'
_chemical_formula_sum 'C143 S6'
_chemical_formula_weight 1909.79
_chemical_name_common '2C70, 3CS2 solvate'
_chemical_name_systematic
;
 ?
;
_space_group_crystal_system monoclinic
_space_group_IT_number 14
_space_group_name_Hall '-P 2ybc'
_space_group_name_H-M_alt 'P 1 21/c 1'
_symmetry_space_group_name_Hall '-P 2ybc'
_symmetry_space_group_name_H-M 'P 1 21/c 1'
_atom_sites_solution_primary direct
_atom_sites_solution_secondary difmap
_audit_creation_method SHELXL-2013
_cell_angle_alpha 90
_cell_angle_beta 106.076(4)
_cell_angle_gamma 90
_cell_formula_units_Z 4
_cell_length_a 19.2587(11)
_cell_length_b 19.5039(11)
_cell_length_c 19.8293(11)
_cell_measurement_reflns_used 9881
_cell_measurement_temperature 90(2)
_cell_measurement_theta_max 39.616
_cell_measurement_theta_min 2.37
_cell_volume 7157.0(7)
_computing_cell_refinement 'SAINT (Bruker, 2009)'
_computing_data_collection 'Apex2 (Bruker, 2009)'
_computing_data_reduction 'SAINT (Bruker, 2009)'
_computing_structure_refinement 'SHELXL-2013 (Sheldrick, 2013)'
_computing_structure_solution 'SHELXS-2013 (Sheldrick, 2013)'
_diffrn_ambient_temperature 90(2)
_diffrn_detector_area_resol_mean 8.3
_diffrn_measured_fraction_theta_full 0.996
_diffrn_measured_fraction_theta_max 0.997
_diffrn_measurement_device_type 'Bruker ApexII'
_diffrn_measurement_method '\w and \f'
_diffrn_radiation_type synchrotron
_diffrn_radiation_wavelength 0.7749
_diffrn_reflns_av_R_equivalents 0.0499
_diffrn_reflns_av_unetI/netI 0.0380
_diffrn_reflns_Laue_measured_fraction_full 0.996
_diffrn_reflns_Laue_measured_fraction_max 0.997
_diffrn_reflns_limit_h_max 25
_diffrn_reflns_limit_h_min -25
_diffrn_reflns_limit_k_max 25
_diffrn_reflns_limit_k_min -25
_diffrn_reflns_limit_l_max 25
_diffrn_reflns_limit_l_min -25
_diffrn_reflns_number 81796
_diffrn_reflns_point_group_measured_fraction_full 0.996
_diffrn_reflns_point_group_measured_fraction_max 0.997
_diffrn_reflns_theta_full 27.706
_diffrn_reflns_theta_max 30.210
_diffrn_reflns_theta_min 1.200
_diffrn_source 'Advanced Light Source, Beamline 11.3.1'
_exptl_absorpt_coefficient_mu 0.335
_exptl_absorpt_correction_T_max 0.75
_exptl_absorpt_correction_T_min 0.64
_exptl_absorpt_correction_type multi-scan
_exptl_absorpt_process_details 'SADABS (Sheldrick, 2008)'
_exptl_crystal_colour black
_exptl_crystal_density_diffrn 1.772
_exptl_crystal_description parallelepiped
_exptl_crystal_F_000 3816
_exptl_crystal_size_max 0.352
_exptl_crystal_size_mid 0.154
_exptl_crystal_size_min 0.110
_refine_diff_density_max 1.938
_refine_diff_density_min -1.322
_refine_diff_density_rms 0.120
_refine_ls_extinction_method none
_refine_ls_goodness_of_fit_ref 1.151
_refine_ls_hydrogen_treatment undef
_refine_ls_matrix_type full
_refine_ls_number_parameters 1342
_refine_ls_number_reflns 16375
_refine_ls_number_restraints 0
_refine_ls_restrained_S_all 1.151
_refine_ls_R_factor_all 0.1107
_refine_ls_R_factor_gt 0.1055
_refine_ls_shift/su_max 0.000
_refine_ls_shift/su_mean 0.000
_refine_ls_structure_factor_coef Fsqd
_refine_ls_weighting_details
;
 w=1/[\s^2^(Fo^2^)+(0.0643P)^2^+51.9038P]
 where P=(Fo^2^+2Fc^2^)/3
;
_refine_ls_weighting_scheme calc
_refine_ls_wR_factor_gt 0.2577
_refine_ls_wR_factor_ref 0.2604
_reflns_Friedel_coverage 0.000
_reflns_number_gt 15022
_reflns_number_total 16375
_reflns_threshold_expression 'I > 2\s(I)'
_cod_data_source_file cg401138g_si_003.cif
_cod_data_source_block s2
_cod_database_code 4508336
_shelx_space_group_comment
;
The symmetry employed for this shelxl refinement is uniquely defined
by the following loop, which should always be used as a source of
symmetry information in preference to the above space-group names.
They are only intended as comments.
;
_shelx_estimated_absorpt_t_min 0.891
_shelx_estimated_absorpt_t_max 0.964
_shelxl_version_number 2013-2

loop_
_space_group_symop_operation_xyz
'x, y, z'
'-x, y+1/2, -z+1/2'
'-x, -y, -z'
'x, -y-1/2, z-1/2'

loop_
_atom_site_label
_atom_site_type_symbol
_atom_site_fract_x
_atom_site_fract_y
_atom_site_fract_z
_atom_site_U_iso_or_equiv
_atom_site_adp_type
_atom_site_occupancy
_atom_site_site_symmetry_order
_atom_site_calc_flag
C1 C 0.1042(3) 0.7071(2) 0.2178(3) 0.0322(12) Uani 1 1 d
C2 C 0.0569(3) 0.6978(2) 0.2606(3) 0.0340(13) Uani 1 1 d
C3 C 0.0860(3) 0.7037(3) 0.3336(3) 0.0348(13) Uani 1 1 d
C4 C 0.1565(3) 0.7330(3) 0.3634(3) 0.0338(12) Uani 1 1 d
C5 C 0.1986(3) 0.7560(3) 0.3193(3) 0.0288(11) Uani 1 1 d
C6 C 0.1750(3) 0.7366(3) 0.2485(3) 0.0313(12) Uani 1 1 d
C7 C 0.1921(3) 0.7752(3) 0.1930(3) 0.0302(11) Uani 1 1 d
C8 C 0.1337(3) 0.7700(3) 0.1297(3) 0.0351(13) Uani 1 1 d
C9 C 0.0790(3) 0.7279(3) 0.1462(3) 0.0346(13) Uani 1 1 d
C10 C 0.0059(3) 0.7432(3) 0.1175(3) 0.0355(13) Uani 1 1 d
C11 C -0.0431(3) 0.7380(3) 0.1610(3) 0.0350(13) Uani 1 1 d
C12 C -0.0206(3) 0.7140(3) 0.2298(3) 0.0346(13) Uani 1 1 d
C13 C -0.0606(3) 0.7352(3) 0.2760(3) 0.0335(12) Uani 1 1 d
C14 C -0.0308(3) 0.7372(3) 0.3509(3) 0.0361(13) Uani 1 1 d
C15 C 0.0420(3) 0.7216(3) 0.3798(3) 0.0370(13) Uani 1 1 d
C16 C 0.0845(3) 0.7612(3) 0.4372(3) 0.0417(15) Uani 1 1 d
C17 C 0.1553(3) 0.7692(3) 0.4268(3) 0.0355(13) Uani 1 1 d
C18 C 0.1920(3) 0.8301(3) 0.4434(3) 0.0346(13) Uani 1 1 d
C19 C 0.2318(3) 0.8574(3) 0.3967(3) 0.0298(11) Uani 1 1 d
C20 C 0.2379(2) 0.8211(3) 0.3369(3) 0.0274(10) Uani 1 1 d
C21 C 0.2500(2) 0.8600(3) 0.2814(3) 0.0263(10) Uani 1 1 d
C22 C 0.2292(3) 0.8369(3) 0.2095(3) 0.0275(11) Uani 1 1 d
C23 C 0.2098(3) 0.8951(3) 0.1635(3) 0.0306(11) Uani 1 1 d
C24 C 0.1533(3) 0.8904(3) 0.1030(3) 0.0332(12) Uani 1 1 d
C25 C 0.1140(3) 0.8256(3) 0.0857(3) 0.0352(13) Uani 1 1 d
C26 C 0.0380(3) 0.8421(3) 0.0551(3) 0.0375(13) Uani 1 1 d
C27 C -0.0143(3) 0.8013(3) 0.0708(3) 0.0401(14) Uani 1 1 d
C28 C -0.0758(3) 0.8325(3) 0.0866(3) 0.0366(13) Uani 1 1 d
C29 C -0.0938(3) 0.7938(3) 0.1408(3) 0.0356(13) Uani 1 1 d
C30 C -0.1236(3) 0.8241(3) 0.1917(3) 0.0292(11) Uani 1 1 d
C31 C -0.1127(3) 0.7906(3) 0.2563(3) 0.0304(11) Uani 1 1 d
C32 C -0.1136(3) 0.8253(3) 0.3199(3) 0.0322(12) Uani 1 1 d
C33 C -0.0638(3) 0.7928(3) 0.3784(3) 0.0349(13) Uani 1 1 d
C34 C -0.0220(3) 0.8318(3) 0.4344(3) 0.0374(13) Uani 1 1 d
C35 C 0.0538(3) 0.8161(4) 0.4644(3) 0.0391(14) Uani 1 1 d
C36 C 0.0926(3) 0.8798(4) 0.4822(3) 0.0418(15) Uani 1 1 d
C37 C 0.1611(3) 0.8871(4) 0.4717(3) 0.0380(14) Uani 1 1 d
C38 C 0.1801(3) 0.9481(4) 0.4419(3) 0.0362(13) Uani 1 1 d
C39 C 0.2245(3) 0.9306(3) 0.3956(3) 0.0307(11) Uani 1 1 d
C40 C 0.2223(3) 0.9686(3) 0.3348(3) 0.0308(11) Uani 1 1 d
C41 C 0.2425(3) 0.9339(3) 0.2803(3) 0.0282(11) Uani 1 1 d
C42 C 0.2178(3) 0.9543(3) 0.2078(3) 0.0286(11) Uani 1 1 d
C43 C 0.1683(3) 1.0079(3) 0.1893(3) 0.0303(11) Uani 1 1 d
C44 C 0.1093(3) 1.0034(3) 0.1257(3) 0.0340(12) Uani 1 1 d
C45 C 0.1012(3) 0.9458(3) 0.0828(3) 0.0351(13) Uani 1 1 d
C46 C 0.0311(4) 0.9167(3) 0.0540(2) 0.0378(14) Uani 1 1 d
C47 C -0.0296(3) 0.9459(3) 0.0681(3) 0.0395(14) Uani 1 1 d
C48 C -0.0835(3) 0.9035(3) 0.0852(3) 0.0361(13) Uani 1 1 d
C49 C -0.1094(3) 0.9366(3) 0.1389(3) 0.0301(11) Uani 1 1 d
C50 C -0.1319(2) 0.8994(3) 0.1907(3) 0.0277(11) Uani 1 1 d
C51 C -0.1274(2) 0.9329(3) 0.2543(3) 0.0254(10) Uani 1 1 d
C52 C -0.1210(3) 0.8963(3) 0.3190(3) 0.0286(11) Uani 1 1 d
C53 C -0.0783(3) 0.9368(3) 0.3766(3) 0.0320(12) Uani 1 1 d
C54 C -0.0302(3) 0.9060(3) 0.4329(3) 0.0359(13) Uani 1 1 d
C55 C 0.0412(3) 0.9350(3) 0.4623(3) 0.0366(13) Uani 1 1 d
C56 C 0.0601(3) 0.9954(3) 0.4333(3) 0.0357(13) Uani 1 1 d
C57 C 0.1310(3) 1.0016(3) 0.4226(3) 0.0358(13) Uani 1 1 d
C58 C 0.1239(3) 1.0382(3) 0.3576(3) 0.0312(12) Uani 1 1 d
C59 C 0.1696(3) 1.0249(3) 0.3144(3) 0.0311(12) Uani 1 1 d
C60 C 0.1427(3) 1.0411(2) 0.2430(3) 0.0305(11) Uani 1 1 d
C61 C 0.0667(3) 1.0569(2) 0.2129(3) 0.0306(11) Uani 1 1 d
C62 C 0.0470(3) 1.0333(3) 0.1412(3) 0.0312(12) Uani 1 1 d
C63 C -0.0212(3) 1.0051(3) 0.1126(3) 0.0329(12) Uani 1 1 d
C64 C -0.0710(3) 0.9998(3) 0.1561(3) 0.0294(11) Uani 1 1 d
C65 C -0.0537(3) 1.0262(2) 0.2252(3) 0.0261(10) Uani 1 1 d
C66 C -0.0886(3) 0.9964(3) 0.2719(3) 0.0274(10) Uani 1 1 d
C67 C -0.0586(3) 0.9986(3) 0.3464(3) 0.0291(11) Uani 1 1 d
C68 C 0.0098(3) 1.0274(3) 0.3745(3) 0.0319(12) Uani 1 1 d
C69 C 0.0491(3) 1.0537(2) 0.3274(3) 0.0306(11) Uani 1 1 d
C70 C 0.0183(3) 1.0558(2) 0.2546(3) 0.0261(10) Uani 1 1 d
C71 C 0.3817(2) 0.8263(2) 0.4926(2) 0.0213(9) Uani 1 1 d
C72 C 0.3522(3) 0.7670(3) 0.5144(3) 0.0250(10) Uani 1 1 d
C73 C 0.3693(3) 0.7036(3) 0.4880(2) 0.0239(10) Uani 1 1 d
C74 C 0.4255(3) 0.6993(3) 0.4535(2) 0.0249(10) Uani 1 1 d
C75 C 0.4653(3) 0.7576(2) 0.4454(2) 0.0209(9) Uani 1 1 d
C76 C 0.4374(3) 0.8220(2) 0.4579(2) 0.0226(9) Uani 1 1 d
C77 C 0.4834(3) 0.8819(2) 0.4777(2) 0.0217(9) Uani 1 1 d
C78 C 0.4550(3) 0.9234(2) 0.5242(3) 0.0248(10) Uani 1 1 d
C79 C 0.3929(3) 0.8893(3) 0.5338(2) 0.0238(10) Uani 1 1 d
C80 C 0.3786(2) 0.8889(2) 0.5986(3) 0.0222(9) Uani 1 1 d
C81 C 0.3533(3) 0.8276(3) 0.6251(3) 0.0256(10) Uani 1 1 d
C82 C 0.3376(2) 0.7671(3) 0.5834(3) 0.0221(9) Uani 1 1 d
C83 C 0.3418(2) 0.7051(3) 0.6203(3) 0.0250(10) Uani 1 1 d
C84 C 0.3550(3) 0.6403(3) 0.5897(3) 0.0241(10) Uani 1 1 d
C85 C 0.3684(3) 0.6399(3) 0.5248(3) 0.0265(10) Uani 1 1 d
C86 C 0.4230(3) 0.5957(3) 0.5125(2) 0.0260(10) Uani 1 1 d
C87 C 0.4596(3) 0.6326(2) 0.4687(2) 0.0232(10) Uani 1 1 d
C88 C 0.5330(3) 0.6263(2) 0.4800(2) 0.0245(10) Uani 1 1 d
C89 C 0.5761(3) 0.6866(2) 0.4762(2) 0.0221(9) Uani 1 1 d
C90 C 0.5434(3) 0.7515(2) 0.4569(2) 0.0216(9) Uani 1 1 d
C91 C 0.5877(3) 0.8091(2) 0.4803(2) 0.0220(9) Uani 1 1 d
C92 C 0.5576(3) 0.8758(2) 0.4889(2) 0.0234(10) Uani 1 1 d
C93 C 0.6064(3) 0.9107(2) 0.5467(3) 0.0238(10) Uani 1 1 d
C94 C 0.5799(3) 0.9509(2) 0.5924(3) 0.0235(10) Uani 1 1 d
C95 C 0.5026(3) 0.9573(2) 0.5804(3) 0.0243(10) Uani 1 1 d
C96 C 0.4884(3) 0.9579(2) 0.6489(3) 0.0237(10) Uani 1 1 d
C97 C 0.4271(3) 0.9249(2) 0.6571(3) 0.0245(10) Uani 1 1 d
C98 C 0.4321(3) 0.8840(3) 0.7190(3) 0.0253(10) Uani 1 1 d
C99 C 0.3867(3) 0.8240(3) 0.6992(3) 0.0226(9) Uani 1 1 d
C100 C 0.4044(3) 0.7605(3) 0.7335(2) 0.0231(10) Uani 1 1 d
C101 C 0.3752(3) 0.7010(3) 0.6943(3) 0.0231(9) Uani 1 1 d
C102 C 0.4080(3) 0.6345(3) 0.7094(3) 0.0271(10) Uani 1 1 d
C103 C 0.3955(3) 0.5967(3) 0.6451(3) 0.0281(11) Uani 1 1 d
C104 C 0.4491(3) 0.5542(2) 0.6342(3) 0.0273(11) Uani 1 1 d
C105 C 0.4630(3) 0.5536(2) 0.5662(3) 0.0254(10) Uani 1 1 d
C106 C 0.5399(3) 0.5468(2) 0.5771(2) 0.0236(10) Uani 1 1 d
C107 C 0.5749(3) 0.5827(2) 0.5346(3) 0.0261(10) Uani 1 1 d
C108 C 0.6435(3) 0.6167(2) 0.5650(3) 0.0236(10) Uani 1 1 d
C109 C 0.6435(3) 0.6801(3) 0.5279(3) 0.0241(10) Uani 1 1 d
C110 C 0.6809(3) 0.7392(2) 0.5627(3) 0.0234(10) Uani 1 1 d
C111 C 0.6555(3) 0.8034(3) 0.5325(3) 0.0233(10) Uani 1 1 d
C112 C 0.6671(3) 0.8658(2) 0.5740(3) 0.0247(10) Uani 1 1 d
C113 C 0.6991(2) 0.8618(3) 0.6458(3) 0.0260(10) Uani 1 1 d
C114 C 0.6724(3) 0.9034(3) 0.6927(3) 0.0251(10) Uani 1 1 d
C115 C 0.6134(3) 0.9471(2) 0.6666(3) 0.0244(10) Uani 1 1 d
C116 C 0.5573(3) 0.9518(2) 0.7020(2) 0.0233(10) Uani 1 1 d
C117 C 0.5616(3) 0.9124(2) 0.7617(2) 0.0233(10) Uani 1 1 d
C118 C 0.4975(3) 0.8778(2) 0.7697(2) 0.0209(9) Uani 1 1 d
C119 C 0.5197(3) 0.8120(2) 0.8024(2) 0.0215(9) Uani 1 1 d
C120 C 0.4736(3) 0.7534(2) 0.7871(2) 0.0194(9) Uani 1 1 d
C121 C 0.5078(3) 0.6892(2) 0.7979(2) 0.0231(10) Uani 1 1 d
C122 C 0.4739(3) 0.6285(2) 0.7611(2) 0.0220(9) Uani 1 1 d
C123 C 0.5295(3) 0.5843(2) 0.7501(3) 0.0257(10) Uani 1 1 d
C124 C 0.5171(3) 0.5472(2) 0.6870(3) 0.0250(10) Uani 1 1 d
C125 C 0.5748(3) 0.5435(2) 0.6521(3) 0.0255(10) Uani 1 1 d
C126 C 0.6399(3) 0.5750(3) 0.6808(3) 0.0277(11) Uani 1 1 d
C127 C 0.6746(3) 0.6129(3) 0.6367(3) 0.0264(10) Uani 1 1 d
C128 C 0.7085(2) 0.6739(3) 0.6742(3) 0.0240(10) Uani 1 1 d
C129 C 0.7146(2) 0.7354(3) 0.6384(3) 0.0245(10) Uani 1 1 d
C130 C 0.7210(2) 0.7965(3) 0.6787(3) 0.0231(9) Uani 1 1 d
C131 C 0.7067(2) 0.7966(3) 0.7460(3) 0.0244(10) Uani 1 1 d
C132 C 0.6759(3) 0.8628(3) 0.7549(3) 0.0245(10) Uani 1 1 d
C133 C 0.6222(3) 0.8671(2) 0.7881(2) 0.0237(10) Uani 1 1 d
C134 C 0.5962(3) 0.8054(2) 0.8139(2) 0.0207(9) Uani 1 1 d
C135 C 0.6290(3) 0.7408(2) 0.8102(2) 0.0222(9) Uani 1 1 d
C136 C 0.5842(3) 0.6824(2) 0.8096(2) 0.0214(9) Uani 1 1 d
C137 C 0.5977(3) 0.6177(2) 0.7791(2) 0.0253(10) Uani 1 1 d
C138 C 0.6517(3) 0.6141(2) 0.7464(3) 0.0244(10) Uani 1 1 d
C139 C 0.6948(3) 0.6738(3) 0.7416(3) 0.0254(10) Uani 1 1 d
C140 C 0.6861(2) 0.7360(3) 0.7756(2) 0.0227(9) Uani 1 1 d
S1 S 0.16974(8) 0.17030(8) 0.49357(9) 0.0392(4) Uani 1 1 d
S2 S 0.27932(10) 0.06125(9) 0.57498(7) 0.0460(4) Uani 1 1 d
C141 C 0.2245(3) 0.1165(3) 0.5359(3) 0.0332(12) Uani 1 1 d
S3 S 0.19255(12) 0.16357(9) 0.08287(9) 0.0608(6) Uani 1 1 d
S4 S 0.26665(10) 0.03424(10) 0.04413(10) 0.0502(4) Uani 1 1 d
C142 C 0.2304(3) 0.0991(3) 0.0631(3) 0.0399(14) Uani 1 1 d
S5 S 0.24038(12) 0.56699(10) 0.19207(14) 0.0660(7) Uani 1 1 d
S6 S 0.26384(13) 0.57610(11) 0.35314(14) 0.0760(8) Uani 1 1 d
C143 C 0.2541(3) 0.5717(3) 0.2737(4) 0.0475(18) Uani 1 1 d

loop_
_atom_site_aniso_label
_atom_site_aniso_U_11
_atom_site_aniso_U_22
_atom_site_aniso_U_33
_atom_site_aniso_U_23
_atom_site_aniso_U_13
_atom_site_aniso_U_12
C1 0.035(3) 0.009(2) 0.052(3) -0.009(2) 0.012(2) 0.0044(19)
C2 0.045(3) 0.0028(19) 0.058(4) 0.000(2) 0.021(3) -0.0015(19)
C3 0.041(3) 0.012(2) 0.054(4) 0.015(2) 0.019(3) 0.009(2)
C4 0.033(3) 0.023(2) 0.046(3) 0.022(2) 0.012(2) 0.017(2)
C5 0.024(2) 0.020(2) 0.041(3) 0.010(2) 0.008(2) 0.0140(19)
C6 0.029(3) 0.017(2) 0.051(3) 0.001(2) 0.017(2) 0.0140(19)
C7 0.030(3) 0.026(2) 0.041(3) -0.007(2) 0.020(2) 0.013(2)
C8 0.044(3) 0.033(3) 0.035(3) -0.019(2) 0.022(2) 0.006(2)
C9 0.044(3) 0.020(2) 0.042(3) -0.021(2) 0.015(3) 0.001(2)
C10 0.037(3) 0.033(3) 0.035(3) -0.026(2) 0.008(2) -0.008(2)
C11 0.035(3) 0.019(2) 0.048(3) -0.020(2) 0.006(2) -0.012(2)
C12 0.035(3) 0.013(2) 0.059(4) -0.010(2) 0.018(3) -0.011(2)
C13 0.030(3) 0.014(2) 0.059(4) 0.004(2) 0.016(3) -0.0089(19)
C14 0.034(3) 0.024(3) 0.057(4) 0.018(2) 0.024(3) -0.002(2)
C15 0.047(3) 0.025(3) 0.046(3) 0.026(2) 0.024(3) 0.006(2)
C16 0.045(3) 0.049(4) 0.036(3) 0.034(3) 0.019(3) 0.012(3)
C17 0.036(3) 0.041(3) 0.027(3) 0.024(2) 0.004(2) 0.017(2)
C18 0.026(3) 0.055(4) 0.017(2) 0.013(2) -0.0024(19) 0.011(2)
C19 0.015(2) 0.048(3) 0.022(2) 0.002(2) -0.0027(18) 0.007(2)
C20 0.014(2) 0.033(3) 0.032(3) 0.009(2) 0.0015(18) 0.0079(19)
C21 0.0116(19) 0.033(3) 0.037(3) 0.000(2) 0.0104(19) 0.0035(18)
C22 0.021(2) 0.033(3) 0.036(3) 0.001(2) 0.021(2) 0.007(2)
C23 0.026(2) 0.042(3) 0.033(3) 0.002(2) 0.023(2) 0.001(2)
C24 0.039(3) 0.046(3) 0.024(2) 0.003(2) 0.026(2) 0.004(2)
C25 0.046(3) 0.044(3) 0.023(2) -0.012(2) 0.021(2) 0.004(3)
C26 0.048(3) 0.052(4) 0.012(2) -0.011(2) 0.007(2) -0.001(3)
C27 0.044(3) 0.052(4) 0.019(2) -0.023(2) 0.001(2) -0.001(3)
C28 0.029(3) 0.047(3) 0.024(3) -0.014(2) -0.009(2) -0.007(2)
C29 0.023(2) 0.037(3) 0.040(3) -0.021(2) -0.003(2) -0.012(2)
C30 0.014(2) 0.029(3) 0.041(3) -0.005(2) 0.002(2) -0.0089(18)
C31 0.017(2) 0.026(2) 0.049(3) -0.002(2) 0.009(2) -0.0104(19)
C32 0.019(2) 0.035(3) 0.049(3) 0.008(2) 0.019(2) -0.004(2)
C33 0.033(3) 0.037(3) 0.045(3) 0.012(2) 0.028(3) -0.003(2)
C34 0.039(3) 0.050(4) 0.032(3) 0.018(3) 0.026(2) 0.004(3)
C35 0.044(3) 0.059(4) 0.020(2) 0.024(3) 0.018(2) 0.010(3)
C36 0.042(3) 0.076(5) 0.009(2) 0.004(2) 0.007(2) 0.007(3)
C37 0.031(3) 0.068(4) 0.010(2) 0.002(2) -0.0019(19) 0.004(3)
C38 0.026(3) 0.059(4) 0.019(2) -0.015(2) -0.001(2) -0.006(2)
C39 0.018(2) 0.043(3) 0.026(2) -0.011(2) -0.0039(19) -0.005(2)
C40 0.016(2) 0.036(3) 0.037(3) -0.012(2) 0.003(2) -0.014(2)
C41 0.016(2) 0.030(3) 0.040(3) -0.003(2) 0.010(2) -0.0101(19)
C42 0.023(2) 0.029(3) 0.041(3) 0.002(2) 0.021(2) -0.011(2)
C43 0.032(3) 0.023(2) 0.042(3) 0.007(2) 0.021(2) -0.008(2)
C44 0.047(3) 0.029(3) 0.035(3) 0.019(2) 0.025(3) 0.003(2)
C45 0.047(3) 0.049(3) 0.017(2) 0.012(2) 0.021(2) 0.005(3)
C46 0.053(4) 0.053(4) 0.008(2) 0.009(2) 0.009(2) 0.006(3)
C47 0.044(3) 0.053(4) 0.015(2) 0.012(2) -0.003(2) 0.010(3)
C48 0.028(3) 0.053(4) 0.018(2) -0.002(2) -0.008(2) 0.009(2)
C49 0.018(2) 0.037(3) 0.028(3) 0.005(2) -0.0062(19) 0.007(2)
C50 0.012(2) 0.028(3) 0.038(3) -0.003(2) -0.0007(19) 0.0027(18)
C51 0.012(2) 0.028(2) 0.037(3) 0.003(2) 0.0095(19) 0.0025(18)
C52 0.018(2) 0.032(3) 0.042(3) 0.002(2) 0.018(2) 0.0044(19)
C53 0.028(3) 0.042(3) 0.034(3) 0.000(2) 0.022(2) 0.011(2)
C54 0.038(3) 0.056(4) 0.022(2) 0.000(2) 0.024(2) 0.011(3)
C55 0.045(3) 0.054(4) 0.015(2) -0.007(2) 0.016(2) 0.006(3)
C56 0.039(3) 0.044(3) 0.025(3) -0.022(2) 0.012(2) 0.003(2)
C57 0.039(3) 0.042(3) 0.023(2) -0.021(2) 0.002(2) -0.009(2)
C58 0.036(3) 0.019(2) 0.037(3) -0.019(2) 0.009(2) -0.011(2)
C59 0.028(3) 0.020(2) 0.046(3) -0.013(2) 0.011(2) -0.016(2)
C60 0.032(3) 0.013(2) 0.053(3) 0.000(2) 0.021(2) -0.0100(19)
C61 0.041(3) 0.0071(19) 0.047(3) 0.010(2) 0.017(2) -0.0010(19)
C62 0.043(3) 0.020(2) 0.033(3) 0.020(2) 0.017(2) 0.006(2)
C63 0.039(3) 0.035(3) 0.023(2) 0.021(2) 0.006(2) 0.014(2)
C64 0.027(2) 0.025(2) 0.032(3) 0.012(2) 0.002(2) 0.014(2)
C65 0.026(2) 0.012(2) 0.039(3) 0.0057(19) 0.008(2) 0.0099(17)
C66 0.023(2) 0.021(2) 0.040(3) -0.003(2) 0.011(2) 0.0106(18)
C67 0.029(2) 0.025(2) 0.039(3) -0.007(2) 0.019(2) 0.008(2)
C68 0.041(3) 0.027(3) 0.032(3) -0.015(2) 0.016(2) 0.004(2)
C69 0.039(3) 0.010(2) 0.044(3) -0.013(2) 0.014(2) -0.0005(19)
C70 0.036(3) 0.0041(18) 0.040(3) 0.0015(18) 0.013(2) 0.0047(17)
C71 0.019(2) 0.026(2) 0.0137(19) 0.0028(17) -0.0046(16) 0.0053(17)
C72 0.018(2) 0.031(3) 0.021(2) 0.0028(19) -0.0035(17) 0.0030(18)
C73 0.022(2) 0.028(2) 0.016(2) -0.0045(18) -0.0040(17) -0.0072(18)
C74 0.031(2) 0.029(3) 0.0108(19) -0.0043(17) -0.0007(17) -0.002(2)
C75 0.032(2) 0.023(2) 0.0057(17) -0.0009(15) 0.0020(16) -0.0006(18)
C76 0.032(2) 0.023(2) 0.0100(19) 0.0040(16) 0.0009(17) 0.0001(19)
C77 0.037(3) 0.017(2) 0.0108(18) 0.0077(16) 0.0055(17) 0.0028(18)
C78 0.037(3) 0.015(2) 0.021(2) 0.0100(17) 0.007(2) 0.0100(19)
C79 0.025(2) 0.023(2) 0.019(2) 0.0046(18) -0.0003(18) 0.0111(18)
C80 0.020(2) 0.020(2) 0.027(2) 0.0032(18) 0.0068(18) 0.0124(17)
C81 0.017(2) 0.029(3) 0.032(3) 0.000(2) 0.0095(19) 0.0089(18)
C82 0.0093(18) 0.030(2) 0.027(2) -0.0008(19) 0.0049(17) -0.0008(17)
C83 0.016(2) 0.032(3) 0.030(2) -0.005(2) 0.0104(18) -0.0046(18)
C84 0.020(2) 0.024(2) 0.029(2) -0.0043(19) 0.0086(19) -0.0119(18)
C85 0.027(2) 0.025(2) 0.024(2) -0.0064(19) 0.0009(19) -0.0120(19)
C86 0.036(3) 0.023(2) 0.018(2) -0.0098(18) 0.0054(19) -0.016(2)
C87 0.038(3) 0.019(2) 0.0120(19) -0.0077(16) 0.0044(18) -0.0059(19)
C88 0.046(3) 0.014(2) 0.017(2) -0.0064(16) 0.014(2) 0.0013(19)
C89 0.040(3) 0.017(2) 0.016(2) -0.0042(16) 0.0187(19) 0.0002(19)
C90 0.034(3) 0.024(2) 0.0111(19) 0.0010(16) 0.0131(18) 0.0014(19)
C91 0.038(3) 0.021(2) 0.015(2) 0.0036(16) 0.0186(19) -0.0017(19)
C92 0.041(3) 0.017(2) 0.017(2) 0.0047(17) 0.0149(19) -0.0046(19)
C93 0.035(3) 0.018(2) 0.022(2) 0.0072(17) 0.013(2) -0.0078(19)
C94 0.039(3) 0.0061(18) 0.028(2) 0.0044(16) 0.013(2) -0.0047(17)
C95 0.041(3) 0.0063(18) 0.024(2) 0.0048(16) 0.007(2) 0.0034(18)
C96 0.037(3) 0.0061(18) 0.029(2) -0.0007(17) 0.011(2) 0.0076(17)
C97 0.033(3) 0.017(2) 0.024(2) -0.0032(18) 0.0098(19) 0.0137(19)
C98 0.032(3) 0.023(2) 0.026(2) -0.0033(19) 0.018(2) 0.0105(19)
C99 0.022(2) 0.025(2) 0.028(2) -0.0039(19) 0.0186(19) 0.0059(18)
C100 0.026(2) 0.028(2) 0.021(2) 0.0000(18) 0.0174(19) -0.0028(19)
C101 0.021(2) 0.026(2) 0.029(2) 0.0014(19) 0.0178(19) -0.0054(18)
C102 0.033(3) 0.027(2) 0.027(2) 0.003(2) 0.018(2) -0.010(2)
C103 0.031(3) 0.024(2) 0.032(3) -0.002(2) 0.013(2) -0.018(2)
C104 0.044(3) 0.010(2) 0.029(2) 0.0008(18) 0.013(2) -0.0118(19)
C105 0.039(3) 0.0098(19) 0.027(2) -0.0056(17) 0.008(2) -0.0097(18)
C106 0.048(3) 0.0037(17) 0.021(2) -0.0044(15) 0.013(2) 0.0005(18)
C107 0.043(3) 0.016(2) 0.022(2) -0.0061(18) 0.014(2) 0.006(2)
C108 0.028(2) 0.017(2) 0.031(2) -0.0045(18) 0.017(2) 0.0085(18)
C109 0.030(2) 0.026(2) 0.024(2) -0.0014(19) 0.019(2) 0.0079(19)
C110 0.022(2) 0.022(2) 0.035(3) -0.0003(19) 0.021(2) 0.0023(18)
C111 0.025(2) 0.027(2) 0.025(2) 0.0012(19) 0.0180(19) -0.0045(19)
C112 0.026(2) 0.021(2) 0.035(3) 0.0025(19) 0.020(2) -0.0094(18)
C113 0.015(2) 0.026(2) 0.038(3) -0.001(2) 0.0078(19) -0.0115(18)
C114 0.024(2) 0.022(2) 0.027(2) -0.0027(19) 0.0032(19) -0.0143(18)
C115 0.033(3) 0.011(2) 0.029(2) -0.0031(17) 0.009(2) -0.0095(18)
C116 0.044(3) 0.0051(18) 0.022(2) -0.0043(16) 0.011(2) -0.0004(18)
C117 0.039(3) 0.012(2) 0.018(2) -0.0097(16) 0.0065(19) -0.0019(18)
C118 0.039(3) 0.016(2) 0.0111(18) -0.0067(16) 0.0124(18) 0.0042(18)
C119 0.040(3) 0.018(2) 0.0094(18) -0.0025(16) 0.0115(18) 0.0012(19)
C120 0.034(2) 0.019(2) 0.0113(19) 0.0008(16) 0.0174(18) 0.0013(18)
C121 0.040(3) 0.021(2) 0.0105(19) 0.0026(16) 0.0110(18) -0.003(2)
C122 0.035(3) 0.018(2) 0.018(2) 0.0072(17) 0.0157(19) -0.0039(18)
C123 0.046(3) 0.012(2) 0.021(2) 0.0096(17) 0.012(2) -0.0001(19)
C124 0.048(3) 0.0063(18) 0.022(2) 0.0045(16) 0.013(2) -0.0009(18)
C125 0.042(3) 0.0060(18) 0.027(2) 0.0025(17) 0.008(2) 0.0057(18)
C126 0.036(3) 0.018(2) 0.029(2) 0.0059(19) 0.009(2) 0.017(2)
C127 0.024(2) 0.021(2) 0.036(3) 0.000(2) 0.012(2) 0.0145(18)
C128 0.014(2) 0.030(3) 0.028(2) 0.0001(19) 0.0060(18) 0.0107(18)
C129 0.013(2) 0.029(2) 0.032(3) -0.002(2) 0.0088(18) 0.0053(18)
C130 0.0106(19) 0.030(2) 0.027(2) -0.0003(19) 0.0021(17) -0.0045(17)
C131 0.016(2) 0.031(3) 0.022(2) -0.0034(19) -0.0029(17) -0.0021(18)
C132 0.023(2) 0.023(2) 0.022(2) -0.0042(18) -0.0038(18) -0.0092(18)
C133 0.033(3) 0.022(2) 0.0115(19) -0.0061(17) -0.0012(18) -0.0046(19)
C134 0.033(2) 0.020(2) 0.0066(17) -0.0033(15) 0.0017(16) 0.0002(18)
C135 0.030(2) 0.023(2) 0.0079(18) -0.0003(16) -0.0051(17) 0.0022(18)
C136 0.034(2) 0.020(2) 0.0093(18) 0.0065(16) 0.0042(17) 0.0067(18)
C137 0.037(3) 0.021(2) 0.014(2) 0.0090(17) 0.0000(19) 0.002(2)
C138 0.029(2) 0.018(2) 0.022(2) 0.0065(18) -0.0002(18) 0.0108(18)
C139 0.022(2) 0.028(2) 0.022(2) 0.0060(19) -0.0007(18) 0.0072(19)
C140 0.019(2) 0.028(2) 0.016(2) 0.0023(18) -0.0046(16) 0.0027(18)
S1 0.0382(7) 0.0297(7) 0.0597(10) -0.0052(6) 0.0304(7) -0.0029(6)
S2 0.0521(9) 0.0546(10) 0.0219(6) 0.0075(6) -0.0054(6) -0.0226(8)
C141 0.041(3) 0.037(3) 0.028(3) -0.013(2) 0.021(2) -0.021(2)
S3 0.0861(14) 0.0355(8) 0.0349(8) -0.0008(7) -0.0264(9) -0.0021(9)
S4 0.0483(9) 0.0567(10) 0.0551(10) 0.0216(8) 0.0303(8) 0.0063(8)
C142 0.041(3) 0.043(3) 0.028(3) 0.016(2) -0.003(2) -0.018(3)
S5 0.0631(12) 0.0429(10) 0.1168(18) -0.0182(11) 0.0664(13) -0.0219(9)
S6 0.0703(14) 0.0460(11) 0.0866(16) -0.0262(10) -0.0205(12) 0.0246(10)
C143 0.031(3) 0.017(2) 0.097(6) -0.015(3) 0.023(3) 0.000(2)

loop_
_atom_type_symbol
_atom_type_description
_atom_type_scat_dispersion_real
_atom_type_scat_dispersion_imag
_atom_type_scat_source
C C -0.0020 0.0020 'International Tables Vol C Tables 4.2.6.8 and 6.1.1.4'
S S 0.1206 0.1480 'International Tables Vol C Tables 4.2.6.8 and 6.1.1.4'

loop_
_geom_angle_atom_site_label_1
_geom_angle_atom_site_label_2
_geom_angle_atom_site_label_3
_geom_angle
C2 C1 C9 122.3(5)
C2 C1 C6 119.0(5)
C9 C1 C6 109.0(5)
C3 C2 C1 117.9(5)
C3 C2 C12 118.4(5)
C1 C2 C12 117.8(5)
C2 C3 C4 121.1(5)
C2 C3 C15 122.2(5)
C4 C3 C15 107.1(6)
C5 C4 C3 120.4(6)
C5 C4 C17 122.0(5)
C3 C4 C17 108.1(5)
C6 C5 C4 116.7(5)
C6 C5 C20 118.3(5)
C4 C5 C20 118.1(5)
C5 C6 C7 122.9(5)
C5 C6 C1 122.3(5)
C7 C6 C1 105.8(5)
C22 C7 C8 119.5(5)
C22 C7 C6 118.7(5)
C8 C7 C6 110.0(5)
C25 C8 C7 120.7(5)
C25 C8 C9 120.1(6)
C7 C8 C9 106.6(5)
C10 C9 C1 119.5(5)
C10 C9 C8 120.2(6)
C1 C9 C8 108.6(5)
C9 C10 C11 119.5(6)
C9 C10 C27 119.3(6)
C11 C10 C27 109.4(5)
C12 C11 C29 121.8(5)
C12 C11 C10 122.0(6)
C29 C11 C10 106.5(6)
C11 C12 C13 117.4(5)
C11 C12 C2 118.7(5)
C13 C12 C2 117.6(6)
C12 C13 C14 123.1(5)
C12 C13 C31 120.2(5)
C14 C13 C31 107.8(5)
C15 C14 C33 120.6(6)
C15 C14 C13 119.2(5)
C33 C14 C13 108.7(5)
C14 C15 C16 119.9(6)
C14 C15 C3 119.3(6)
C16 C15 C3 109.0(5)
C35 C16 C15 120.6(6)
C35 C16 C17 119.3(6)
C15 C16 C17 107.5(6)
C18 C17 C16 120.2(6)
C18 C17 C4 119.9(5)
C16 C17 C4 108.3(6)
C17 C18 C37 121.1(5)
C17 C18 C19 119.3(5)
C37 C18 C19 108.1(5)
C20 C19 C39 121.1(5)
C20 C19 C18 122.1(5)
C39 C19 C18 108.0(5)
C21 C20 C19 117.1(5)
C21 C20 C5 117.7(5)
C19 C20 C5 118.3(5)
C20 C21 C22 123.0(5)
C20 C21 C41 120.7(5)
C22 C21 C41 107.2(5)
C7 C22 C23 120.3(5)
C7 C22 C21 119.1(5)
C23 C22 C21 109.5(5)
C24 C23 C42 120.8(5)
C24 C23 C22 120.2(5)
C42 C23 C22 106.3(5)
C23 C24 C45 120.5(5)
C23 C24 C25 119.5(5)
C45 C24 C25 107.8(5)
C8 C25 C26 120.4(6)
C8 C25 C24 119.8(5)
C26 C25 C24 107.5(5)
C27 C26 C25 119.3(6)
C27 C26 C46 120.4(6)
C25 C26 C46 107.6(5)
C26 C27 C28 120.0(6)
C26 C27 C10 120.6(6)
C28 C27 C10 106.4(5)
C48 C28 C29 119.5(5)
C48 C28 C27 120.4(6)
C29 C28 C27 108.9(6)
C30 C29 C28 122.9(5)
C30 C29 C11 119.4(6)
C28 C29 C11 108.7(5)
C31 C30 C29 117.9(5)
C31 C30 C50 117.7(5)
C29 C30 C50 117.8(5)
C30 C31 C32 123.2(5)
C30 C31 C13 120.7(5)
C32 C31 C13 106.9(5)
C52 C32 C33 119.6(6)
C52 C32 C31 119.0(5)
C33 C32 C31 109.5(5)
C34 C33 C32 120.7(5)
C34 C33 C14 119.6(5)
C32 C33 C14 107.1(5)
C33 C34 C35 120.1(6)
C33 C34 C54 119.2(5)
C35 C34 C54 108.1(6)
C16 C35 C36 120.4(6)
C16 C35 C34 119.3(6)
C36 C35 C34 108.2(6)
C37 C36 C55 119.3(6)
C37 C36 C35 119.8(6)
C55 C36 C35 107.8(5)
C36 C37 C38 120.5(6)
C36 C37 C18 119.1(6)
C38 C37 C18 107.6(5)
C57 C38 C37 120.7(5)
C57 C38 C39 118.4(5)
C37 C38 C39 109.2(5)
C40 C39 C19 121.2(5)
C40 C39 C38 122.2(5)
C19 C39 C38 107.1(5)
C39 C40 C41 116.9(5)
C39 C40 C59 118.9(5)
C41 C40 C59 117.4(5)
C40 C41 C42 123.0(5)
C40 C41 C21 120.7(5)
C42 C41 C21 107.1(5)
C43 C42 C23 119.5(5)
C43 C42 C41 118.9(5)
C23 C42 C41 109.8(5)
C42 C43 C60 119.3(5)
C42 C43 C44 119.9(5)
C60 C43 C44 108.9(5)
C45 C44 C62 119.9(6)
C45 C44 C43 120.6(5)
C62 C44 C43 106.7(5)
C44 C45 C46 119.8(5)
C44 C45 C24 118.7(5)
C46 C45 C24 108.5(6)
C47 C46 C45 120.6(6)
C47 C46 C26 118.8(6)
C45 C46 C26 108.5(5)
C46 C47 C63 119.6(6)
C46 C47 C48 120.7(6)
C63 C47 C48 106.5(5)
C28 C48 C47 119.8(6)
C28 C48 C49 119.1(6)
C47 C48 C49 109.5(5)
C50 C49 C64 120.7(5)
C50 C49 C48 122.8(5)
C64 C49 C48 107.4(5)
C51 C50 C49 117.2(5)
C51 C50 C30 118.2(5)
C49 C50 C30 117.7(5)
C50 C51 C66 121.2(5)
C50 C51 C52 122.5(5)
C66 C51 C52 107.5(5)
C32 C52 C51 119.1(5)
C32 C52 C53 120.1(5)
C51 C52 C53 108.8(5)
C54 C53 C67 120.5(5)
C54 C53 C52 120.7(5)
C67 C53 C52 106.6(5)
C53 C54 C55 120.4(6)
C53 C54 C34 119.7(6)
C55 C54 C34 107.0(5)
C56 C55 C36 120.1(6)
C56 C55 C54 119.2(5)
C36 C55 C54 108.8(6)
C55 C56 C68 120.2(5)
C55 C56 C57 119.6(6)
C68 C56 C57 107.3(5)
C38 C57 C56 119.7(6)
C38 C57 C58 120.4(5)
C56 C57 C58 108.2(5)
C59 C58 C69 120.6(5)
C59 C58 C57 121.9(5)
C69 C58 C57 108.2(5)
C60 C59 C58 116.9(5)
C60 C59 C40 118.6(5)
C58 C59 C40 117.9(5)
C59 C60 C43 122.5(5)
C59 C60 C61 120.8(5)
C43 C60 C61 107.6(5)
C70 C61 C62 122.6(5)
C70 C61 C60 120.7(5)
C62 C61 C60 107.3(5)
C63 C62 C61 119.3(5)
C63 C62 C44 120.0(5)
C61 C62 C44 109.4(5)
C62 C63 C47 120.1(5)
C62 C63 C64 119.1(5)
C47 C63 C64 109.0(5)
C65 C64 C49 120.8(5)
C65 C64 C63 122.0(5)
C49 C64 C63 107.5(5)
C66 C65 C64 117.3(5)
C66 C65 C70 118.2(5)
C64 C65 C70 118.1(5)
C65 C66 C67 122.4(5)
C65 C66 C51 120.3(5)
C67 C66 C51 108.0(5)
C68 C67 C66 119.4(5)
C68 C67 C53 119.7(5)
C66 C67 C53 109.1(5)
C67 C68 C56 120.0(5)
C67 C68 C69 119.1(5)
C56 C68 C69 108.8(5)
C70 C69 C58 121.8(5)
C70 C69 C68 121.9(5)
C58 C69 C68 107.5(5)
C69 C70 C61 116.5(5)
C69 C70 C65 118.7(5)
C61 C70 C65 118.7(5)
C72 C71 C76 121.3(4)
C72 C71 C79 122.0(4)
C76 C71 C79 107.8(4)
C71 C72 C73 116.7(5)
C71 C72 C82 118.7(4)
C73 C72 C82 118.0(4)
C72 C73 C74 120.8(5)
C72 C73 C85 121.9(5)
C74 C73 C85 107.9(5)
C75 C74 C73 120.9(5)
C75 C74 C87 121.3(5)
C73 C74 C87 108.2(4)
C74 C75 C76 117.0(5)
C74 C75 C90 119.1(4)
C76 C75 C90 118.0(4)
C75 C76 C71 120.6(4)
C75 C76 C77 121.9(5)
C71 C76 C77 107.8(4)
C92 C77 C78 120.0(4)
C92 C77 C76 119.9(4)
C78 C77 C76 108.2(4)
C95 C78 C79 120.2(5)
C95 C78 C77 119.6(5)
C79 C78 C77 107.6(4)
C80 C79 C78 121.0(5)
C80 C79 C71 118.6(5)
C78 C79 C71 108.5(4)
C79 C80 C81 121.0(5)
C79 C80 C97 119.3(5)
C81 C80 C97 108.4(4)
C82 C81 C99 121.2(5)
C82 C81 C80 120.9(5)
C99 C81 C80 108.3(4)
C83 C82 C81 116.0(4)
C83 C82 C72 119.0(4)
C81 C82 C72 118.5(4)
C82 C83 C101 121.8(5)
C82 C83 C84 121.4(4)
C101 C83 C84 107.4(4)
C85 C84 C103 120.5(5)
C85 C84 C83 119.6(5)
C103 C84 C83 108.4(4)
C84 C85 C86 119.8(5)
C84 C85 C73 119.8(5)
C86 C85 C73 108.6(4)
C105 C86 C85 120.0(5)
C105 C86 C87 119.4(5)
C85 C86 C87 107.8(4)
C88 C87 C74 120.1(4)
C88 C87 C86 120.4(5)
C74 C87 C86 107.5(4)
C87 C88 C107 120.9(5)
C87 C88 C89 119.7(4)
C107 C88 C89 108.0(5)
C90 C89 C109 121.5(4)
C90 C89 C88 121.2(5)
C109 C89 C88 108.2(4)
C91 C90 C89 116.1(5)
C91 C90 C75 119.3(4)
C89 C90 C75 118.4(4)
C90 C91 C111 121.7(4)
C90 C91 C92 121.8(5)
C111 C91 C92 107.4(4)
C77 C92 C93 120.3(4)
C77 C92 C91 118.9(4)
C93 C92 C91 108.9(4)
C94 C93 C92 120.5(5)
C94 C93 C112 120.1(5)
C92 C93 C112 107.1(4)
C93 C94 C115 119.6(5)
C93 C94 C95 119.1(5)
C115 C94 C95 108.8(4)
C78 C95 C94 120.5(5)
C78 C95 C96 119.7(5)
C94 C95 C96 107.4(4)
C97 C96 C116 120.8(4)
C97 C96 C95 119.3(5)
C116 C96 C95 107.6(4)
C96 C97 C98 119.6(5)
C96 C97 C80 120.5(4)
C98 C97 C80 106.9(4)
C118 C98 C97 120.0(5)
C118 C98 C99 119.1(4)
C97 C98 C99 108.8(4)
C100 C99 C81 121.2(4)
C100 C99 C98 122.2(5)
C81 C99 C98 107.7(4)
C99 C100 C101 116.6(4)
C99 C100 C120 118.9(4)
C101 C100 C120 117.5(4)
C100 C101 C83 120.8(4)
C100 C101 C102 122.5(5)
C83 C101 C102 108.1(4)
C122 C102 C103 120.2(5)
C122 C102 C101 119.0(5)
C103 C102 C101 108.9(5)
C104 C103 C102 119.9(5)
C104 C103 C84 120.3(5)
C102 C103 C84 107.2(5)
C103 C104 C124 120.7(5)
C103 C104 C105 119.2(5)
C124 C104 C105 108.1(5)
C86 C105 C106 119.7(4)
C86 C105 C104 120.1(5)
C106 C105 C104 108.0(4)
C107 C106 C105 120.5(4)
C107 C106 C125 118.2(5)
C105 C106 C125 108.8(4)
C106 C107 C88 119.0(5)
C106 C107 C108 120.8(5)
C88 C107 C108 107.4(4)
C127 C108 C109 120.7(5)
C127 C108 C107 119.1(5)
C109 C108 C107 108.0(4)
C89 C109 C110 121.0(4)
C89 C109 C108 108.4(4)
C110 C109 C108 121.1(5)
C111 C110 C109 116.1(5)
C111 C110 C129 118.8(4)
C109 C110 C129 118.4(4)
C110 C111 C91 120.9(4)
C110 C111 C112 121.4(5)
C91 C111 C112 108.2(4)
C113 C112 C93 120.3(5)
C113 C112 C111 119.3(5)
C93 C112 C111 108.3(4)
C112 C113 C114 119.7(5)
C112 C113 C130 120.4(5)
C114 C113 C130 108.7(4)
C115 C114 C113 120.4(5)
C115 C114 C132 119.2(5)
C113 C114 C132 107.6(4)
C114 C115 C94 119.9(5)
C114 C115 C116 119.9(4)
C94 C115 C116 108.0(4)
C117 C116 C115 120.0(5)
C117 C116 C96 119.2(5)
C115 C116 C96 108.1(4)
C116 C117 C133 119.9(5)
C116 C117 C118 119.7(5)
C133 C117 C118 107.6(4)
C98 C118 C119 120.0(4)
C98 C118 C117 120.7(4)
C119 C118 C117 107.8(4)
C120 C119 C134 120.9(4)
C120 C119 C118 121.7(4)
C134 C119 C118 108.3(4)
C121 C120 C119 116.4(4)
C121 C120 C100 119.3(4)
C119 C120 C100 117.8(4)
C120 C121 C136 121.7(4)
C120 C121 C122 121.7(5)
C136 C121 C122 107.9(4)
C102 C122 C123 120.1(4)
C102 C122 C121 119.5(4)
C123 C122 C121 108.3(4)
C124 C123 C137 120.0(5)
C124 C123 C122 119.5(5)
C137 C123 C122 107.8(4)
C123 C124 C104 119.6(5)
C123 C124 C125 118.7(5)
C104 C124 C125 108.6(4)
C126 C125 C106 121.1(5)
C126 C125 C124 120.5(5)
C106 C125 C124 106.5(4)
C125 C126 C127 120.1(5)
C125 C126 C138 120.0(5)
C127 C126 C138 106.6(5)
C108 C127 C126 120.7(5)
C108 C127 C128 119.0(5)
C126 C127 C128 109.0(4)
C129 C128 C139 122.2(5)
C129 C128 C127 121.5(5)
C139 C128 C127 107.6(5)
C128 C129 C130 115.7(4)
C128 C129 C110 118.9(5)
C130 C129 C110 118.6(4)
C129 C130 C131 121.0(5)
C129 C130 C113 121.2(4)
C131 C130 C113 108.2(4)
C140 C131 C130 122.0(5)
C140 C131 C132 121.3(5)
C130 C131 C132 107.7(4)
C133 C132 C131 119.9(5)
C133 C132 C114 120.7(5)
C131 C132 C114 107.9(4)
C132 C133 C117 120.3(4)
C132 C133 C134 119.8(5)
C117 C133 C134 108.3(4)
C135 C134 C119 121.5(4)
C135 C134 C133 121.1(5)
C119 C134 C133 108.0(4)
C134 C135 C136 115.6(4)
C134 C135 C140 119.1(4)
C136 C135 C140 118.8(4)
C135 C136 C121 121.4(4)
C135 C136 C137 121.2(4)
C121 C136 C137 107.9(4)
C138 C137 C123 121.1(5)
C138 C137 C136 119.2(5)
C123 C137 C136 108.1(5)
C137 C138 C139 120.9(5)
C137 C138 C126 119.5(5)
C139 C138 C126 108.1(4)
C140 C139 C128 121.2(5)
C140 C139 C138 120.7(5)
C128 C139 C138 108.6(4)
C139 C140 C131 115.5(4)
C139 C140 C135 118.9(4)
C131 C140 C135 118.4(4)
S2 C141 S1 177.4(4)
S4 C142 S3 178.7(4)
S6 C143 S5 177.4(5)

loop_
_geom_bond_atom_site_label_1
_geom_bond_atom_site_label_2
_geom_bond_distance
C1 C2 1.418(8)
C1 C9 1.426(9)
C1 C6 1.450(8)
C2 C3 1.406(9)
C2 C12 1.483(8)
C3 C4 1.441(9)
C3 C15 1.453(8)
C4 C5 1.420(8)
C4 C17 1.447(9)
C5 C6 1.403(8)
C5 C20 1.469(8)
C6 C7 1.444(8)
C7 C22 1.394(8)
C7 C8 1.437(8)
C8 C25 1.377(9)
C8 C9 1.444(9)
C9 C10 1.397(8)
C10 C11 1.447(9)
C10 C27 1.448(9)
C11 C12 1.392(9)
C11 C29 1.443(8)
C12 C13 1.412(8)
C13 C14 1.437(9)
C13 C31 1.452(8)
C14 C15 1.393(8)
C14 C33 1.437(8)
C15 C16 1.431(10)
C16 C35 1.401(9)
C16 C17 1.444(8)
C17 C18 1.374(9)
C18 C37 1.445(9)
C18 C19 1.456(8)
C19 C20 1.415(8)
C19 C39 1.433(8)
C20 C21 1.409(7)
C21 C22 1.441(8)
C21 C41 1.448(7)
C22 C23 1.439(8)
C23 C24 1.382(8)
C23 C42 1.434(8)
C24 C45 1.453(8)
C24 C25 1.463(9)
C25 C26 1.456(9)
C26 C27 1.386(9)
C26 C46 1.462(9)
C27 C28 1.441(9)
C28 C48 1.391(9)
C28 C29 1.432(9)
C29 C30 1.421(8)
C30 C31 1.400(8)
C30 C50 1.477(7)
C31 C32 1.435(8)
C32 C52 1.392(8)
C32 C33 1.432(8)
C33 C34 1.403(9)
C34 C35 1.448(8)
C34 C54 1.455(9)
C35 C36 1.443(10)
C36 C37 1.399(8)
C36 C55 1.441(9)
C37 C38 1.420(9)
C38 C57 1.389(9)
C38 C39 1.459(8)
C39 C40 1.405(8)
C40 C41 1.418(8)
C40 C59 1.474(8)
C41 C42 1.440(8)
C42 C43 1.394(8)
C43 C60 1.446(8)
C43 C44 1.448(8)
C44 C45 1.392(9)
C44 C62 1.443(8)
C45 C46 1.429(9)
C46 C47 1.396(9)
C47 C63 1.433(9)
C47 C48 1.440(9)
C48 C49 1.447(8)
C49 C50 1.420(8)
C49 C64 1.429(8)
C50 C51 1.403(8)
C51 C66 1.439(7)
C51 C52 1.443(7)
C52 C53 1.444(8)
C53 C54 1.375(8)
C53 C67 1.443(8)
C54 C55 1.452(9)
C55 C56 1.403(9)
C56 C68 1.436(8)
C56 C57 1.442(8)
C57 C58 1.447(9)
C58 C59 1.412(8)
C58 C69 1.431(8)
C59 C60 1.402(8)
C60 C61 1.453(8)
C61 C70 1.406(8)
C61 C62 1.441(8)
C62 C63 1.392(8)
C63 C64 1.460(8)
C64 C65 1.415(8)
C65 C66 1.410(8)
C65 C70 1.467(7)
C66 C67 1.430(8)
C67 C68 1.398(8)
C68 C69 1.449(8)
C69 C70 1.401(8)
C71 C72 1.410(7)
C71 C76 1.428(7)
C71 C79 1.458(7)
C72 C73 1.416(7)
C72 C82 1.471(7)
C73 C74 1.434(7)
C73 C85 1.444(7)
C74 C75 1.405(7)
C74 C87 1.451(7)
C75 C76 1.414(7)
C75 C90 1.464(7)
C76 C77 1.453(7)
C77 C92 1.390(7)
C77 C78 1.444(7)
C78 C95 1.399(7)
C78 C79 1.426(7)
C79 C80 1.385(7)
C80 C81 1.444(7)
C80 C97 1.453(7)
C81 C82 1.425(7)
C81 C99 1.434(7)
C82 C83 1.406(7)
C83 C101 1.431(7)
C83 C84 1.455(7)
C84 C85 1.381(7)
C84 C103 1.438(8)
C85 C86 1.432(8)
C86 C105 1.395(7)
C86 C87 1.452(7)
C87 C88 1.373(8)
C88 C107 1.435(7)
C88 C89 1.454(7)
C89 C90 1.419(7)
C89 C109 1.420(7)
C90 C91 1.409(7)
C91 C111 1.428(7)
C91 C92 1.454(7)
C92 C93 1.436(7)
C93 C94 1.397(7)
C93 C112 1.442(7)
C94 C115 1.436(7)
C94 C95 1.446(7)
C95 C96 1.458(7)
C96 C97 1.393(7)
C96 C116 1.453(7)
C97 C98 1.444(7)
C98 C118 1.381(7)
C98 C99 1.449(7)
C99 C100 1.408(7)
C100 C101 1.423(7)
C100 C120 1.464(7)
C101 C102 1.437(7)
C102 C122 1.398(7)
C102 C103 1.435(7)
C103 C104 1.385(8)
C104 C124 1.439(8)
C104 C105 1.446(7)
C105 C106 1.443(8)
C106 C107 1.403(7)
C106 C125 1.455(7)
C107 C108 1.453(7)
C108 C127 1.384(7)
C108 C109 1.439(7)
C109 C110 1.430(7)
C110 C111 1.416(7)
C110 C129 1.463(7)
C111 C112 1.452(7)
C112 C113 1.389(7)
C113 C114 1.432(7)
C113 C130 1.439(7)
C114 C115 1.401(7)
C114 C132 1.451(7)
C115 C116 1.444(7)
C116 C117 1.396(7)
C117 C133 1.440(7)
C117 C118 1.455(7)
C118 C119 1.448(6)
C119 C120 1.426(7)
C119 C134 1.434(7)
C120 C121 1.403(7)
C121 C136 1.430(7)
C121 C122 1.447(7)
C122 C123 1.439(7)
C123 C124 1.408(7)
C123 C137 1.435(7)
C124 C125 1.465(7)
C125 C126 1.371(8)
C126 C127 1.442(8)
C126 C138 1.470(7)
C127 C128 1.458(7)
C128 C129 1.416(7)
C128 C139 1.432(7)
C129 C130 1.422(7)
C130 C131 1.435(7)
C131 C140 1.424(7)
C131 C132 1.451(7)
C132 C133 1.376(7)
C133 C134 1.450(7)
C134 C135 1.421(7)
C135 C136 1.426(7)
C135 C140 1.451(7)
C136 C137 1.455(7)
C137 C138 1.371(7)
C138 C139 1.447(7)
C139 C140 1.421(7)
S1 C141 1.558(7)
S2 C141 1.557(7)
S3 C142 1.557(8)
S4 C142 1.541(8)
S5 C143 1.568(9)
S6 C143 1.537(9)

loop_
_geom_torsion_atom_site_label_1
_geom_torsion_atom_site_label_2
_geom_torsion_atom_site_label_3
_geom_torsion_atom_site_label_4
_geom_torsion
C9 C1 C2 C3 -155.7(5)
C6 C1 C2 C3 -13.4(7)
C9 C1 C2 C12 -3.2(7)
C6 C1 C2 C12 139.1(5)
C1 C2 C3 C4 13.7(7)
C12 C2 C3 C4 -138.7(5)
C1 C2 C3 C15 155.6(5)
C12 C2 C3 C15 3.2(7)
C2 C3 C4 C5 -0.7(7)
C15 C3 C4 C5 -147.6(5)
C2 C3 C4 C17 146.3(5)
C15 C3 C4 C17 -0.6(5)
C3 C4 C5 C6 -12.2(7)
C17 C4 C5 C6 -154.6(5)
C3 C4 C5 C20 138.2(5)
C17 C4 C5 C20 -4.1(7)
C4 C5 C6 C7 154.9(5)
C20 C5 C6 C7 4.5(7)
C4 C5 C6 C1 12.5(7)
C20 C5 C6 C1 -138.0(5)
C2 C1 C6 C5 0.3(7)
C9 C1 C6 C5 147.2(5)
C2 C1 C6 C7 -147.5(5)
C9 C1 C6 C7 -0.7(5)
C5 C6 C7 C22 -4.6(7)
C1 C6 C7 C22 143.0(5)
C5 C6 C7 C8 -147.4(5)
C1 C6 C7 C8 0.2(5)
C22 C7 C8 C25 -0.4(7)
C6 C7 C8 C25 142.1(5)
C22 C7 C8 C9 -142.1(5)
C6 C7 C8 C9 0.4(5)
C2 C1 C9 C10 3.3(7)
C6 C1 C9 C10 -142.2(5)
C2 C1 C9 C8 146.5(5)
C6 C1 C9 C8 1.0(6)
C25 C8 C9 C10 0.1(7)
C7 C8 C9 C10 142.1(5)
C25 C8 C9 C1 -142.8(5)
C7 C8 C9 C1 -0.8(5)
C1 C9 C10 C11 0.3(7)
C8 C9 C10 C11 -138.7(5)
C1 C9 C10 C27 139.4(5)
C8 C9 C10 C27 0.5(7)
C9 C10 C11 C12 -4.0(7)
C27 C10 C11 C12 -146.8(5)
C9 C10 C11 C29 142.5(5)
C27 C10 C11 C29 -0.3(6)
C29 C11 C12 C13 14.0(7)
C10 C11 C12 C13 155.4(5)
C29 C11 C12 C2 -137.4(5)
C10 C11 C12 C2 4.0(7)
C3 C2 C12 C11 151.9(5)
C1 C2 C12 C11 -0.5(7)
C3 C2 C12 C13 0.5(7)
C1 C2 C12 C13 -151.8(5)
C11 C12 C13 C14 -155.9(5)
C2 C12 C13 C14 -4.1(7)
C11 C12 C13 C31 -12.7(7)
C2 C12 C13 C31 139.1(5)
C12 C13 C14 C15 3.9(8)
C31 C13 C14 C15 -143.2(5)
C12 C13 C14 C33 147.4(5)
C31 C13 C14 C33 0.3(6)
C33 C14 C15 C16 -0.1(7)
C13 C14 C15 C16 139.0(5)
C33 C14 C15 C3 -139.1(6)
C13 C14 C15 C3 0.0(8)
C2 C3 C15 C14 -3.6(8)
C4 C3 C15 C14 142.9(5)
C2 C3 C15 C16 -146.6(5)
C4 C3 C15 C16 -0.1(6)
C14 C15 C16 C35 -0.5(8)
C3 C15 C16 C35 142.2(5)
C14 C15 C16 C17 -141.9(5)
C3 C15 C16 C17 0.8(6)
C35 C16 C17 C18 0.0(8)
C15 C16 C17 C18 142.0(5)
C35 C16 C17 C4 -143.2(5)
C15 C16 C17 C4 -1.2(6)
C5 C4 C17 C18 4.2(7)
C3 C4 C17 C18 -142.1(5)
C5 C4 C17 C16 147.5(5)
C3 C4 C17 C16 1.2(6)
C16 C17 C18 C37 0.2(7)
C4 C17 C18 C37 139.2(5)
C16 C17 C18 C19 -138.9(5)
C4 C17 C18 C19 0.0(7)
C17 C18 C19 C20 -4.3(7)
C37 C18 C19 C20 -148.2(5)
C17 C18 C19 C39 143.2(5)
C37 C18 C19 C39 -0.8(6)
C39 C19 C20 C21 11.4(7)
C18 C19 C20 C21 154.7(5)
C39 C19 C20 C5 -139.0(5)
C18 C19 C20 C5 4.3(7)
C6 C5 C20 C21 -0.4(7)
C4 C5 C20 C21 -150.4(5)
C6 C5 C20 C19 149.9(5)
C4 C5 C20 C19 -0.1(7)
C19 C20 C21 C22 -154.2(5)
C5 C20 C21 C22 -3.6(7)
C19 C20 C21 C41 -11.5(7)
C5 C20 C21 C41 139.1(5)
C8 C7 C22 C23 -0.4(7)
C6 C7 C22 C23 -139.7(5)
C8 C7 C22 C21 139.8(5)
C6 C7 C22 C21 0.6(7)
C20 C21 C22 C7 3.5(7)
C41 C21 C22 C7 -143.4(5)
C20 C21 C22 C23 147.7(5)
C41 C21 C22 C23 0.8(5)
C7 C22 C23 C24 1.0(7)
C21 C22 C23 C24 -142.7(5)
C7 C22 C23 C42 142.9(5)
C21 C22 C23 C42 -0.8(5)
C42 C23 C24 C45 0.5(7)
C22 C23 C24 C45 137.0(5)
C42 C23 C24 C25 -137.2(5)
C22 C23 C24 C25 -0.7(7)
C7 C8 C25 C26 -137.0(5)
C9 C8 C25 C26 -0.4(7)
C7 C8 C25 C24 0.6(7)
C9 C8 C25 C24 137.3(5)
C23 C24 C25 C8 -0.1(7)
C45 C24 C25 C8 -142.6(5)
C23 C24 C25 C26 142.4(5)
C45 C24 C25 C26 -0.1(5)
C8 C25 C26 C27 0.0(8)
C24 C25 C26 C27 -142.1(5)
C8 C25 C26 C46 142.0(5)
C24 C25 C26 C46 -0.2(6)
C25 C26 C27 C28 136.7(6)
C46 C26 C27 C28 -0.4(8)
C25 C26 C27 C10 0.6(8)
C46 C26 C27 C10 -136.5(5)
C9 C10 C27 C26 -0.8(7)
C11 C10 C27 C26 142.1(5)
C9 C10 C27 C28 -142.0(5)
C11 C10 C27 C28 0.8(6)
C26 C27 C28 C48 0.9(8)
C10 C27 C28 C48 142.5(5)
C26 C27 C28 C29 -142.6(5)
C10 C27 C28 C29 -1.0(6)
C48 C28 C29 C30 3.9(8)
C27 C28 C29 C30 147.8(5)
C48 C28 C29 C11 -143.0(5)
C27 C28 C29 C11 0.9(6)
C12 C11 C29 C30 -2.1(8)
C10 C11 C29 C30 -148.6(5)
C12 C11 C29 C28 146.2(5)
C10 C11 C29 C28 -0.3(5)
C28 C29 C30 C31 -154.8(5)
C11 C29 C30 C31 -11.2(7)
C28 C29 C30 C50 -3.9(7)
C11 C29 C30 C50 139.7(5)
C29 C30 C31 C32 154.8(5)
C50 C30 C31 C32 3.8(7)
C29 C30 C31 C13 12.5(7)
C50 C30 C31 C13 -138.5(5)
C12 C13 C31 C30 -0.5(7)
C14 C13 C31 C30 147.7(5)
C12 C13 C31 C32 -148.2(5)
C14 C13 C31 C32 0.0(5)
C30 C31 C32 C52 -4.3(7)
C13 C31 C32 C52 142.5(5)
C30 C31 C32 C33 -147.0(5)
C13 C31 C32 C33 -0.3(6)
C52 C32 C33 C34 -0.6(7)
C31 C32 C33 C34 141.9(5)
C52 C32 C33 C14 -142.1(5)
C31 C32 C33 C14 0.5(6)
C15 C14 C33 C34 0.4(8)
C13 C14 C33 C34 -142.4(5)
C15 C14 C33 C32 142.4(5)
C13 C14 C33 C32 -0.5(6)
C32 C33 C34 C35 -136.9(5)
C14 C33 C34 C35 -0.1(7)
C32 C33 C34 C54 0.6(7)
C14 C33 C34 C54 137.3(5)
C15 C16 C35 C36 -137.3(6)
C17 C16 C35 C36 -0.3(8)
C15 C16 C35 C34 0.9(8)
C17 C16 C35 C34 137.9(6)
C33 C34 C35 C16 -0.6(8)
C54 C34 C35 C16 -142.2(5)
C33 C34 C35 C36 142.1(5)
C54 C34 C35 C36 0.6(6)
C16 C35 C36 C37 0.5(8)
C34 C35 C36 C37 -141.8(5)
C16 C35 C36 C55 141.4(5)
C34 C35 C36 C55 -0.8(6)
C55 C36 C37 C38 0.1(8)
C35 C36 C37 C38 136.6(6)
C55 C36 C37 C18 -136.8(6)
C35 C36 C37 C18 -0.3(7)
C17 C18 C37 C36 -0.1(7)
C19 C18 C37 C36 143.1(5)
C17 C18 C37 C38 -141.9(5)
C19 C18 C37 C38 1.2(6)
C36 C37 C38 C57 -0.1(8)
C18 C37 C38 C57 141.2(5)
C36 C37 C38 C39 -142.5(5)
C18 C37 C38 C39 -1.2(6)
C20 C19 C39 C40 0.9(7)
C18 C19 C39 C40 -147.0(5)
C20 C19 C39 C38 147.8(5)
C18 C19 C39 C38 0.0(5)
C57 C38 C39 C40 4.0(8)
C37 C38 C39 C40 147.3(5)
C57 C38 C39 C19 -142.6(5)
C37 C38 C39 C19 0.8(6)
C19 C39 C40 C41 -12.8(7)
C38 C39 C40 C41 -154.9(5)
C19 C39 C40 C59 137.6(5)
C38 C39 C40 C59 -4.4(7)
C39 C40 C41 C42 155.2(5)
C59 C40 C41 C42 4.3(7)
C39 C40 C41 C21 12.6(7)
C59 C40 C41 C21 -138.3(5)
C20 C21 C41 C40 -0.4(7)
C22 C21 C41 C40 147.4(5)
C20 C21 C41 C42 -148.3(4)
C22 C21 C41 C42 -0.4(5)
C24 C23 C42 C43 -0.4(7)
C22 C23 C42 C43 -142.1(5)
C24 C23 C42 C41 142.2(5)
C22 C23 C42 C41 0.5(5)
C40 C41 C42 C43 -4.1(7)
C21 C41 C42 C43 142.8(5)
C40 C41 C42 C23 -146.9(5)
C21 C41 C42 C23 0.0(5)
C23 C42 C43 C60 138.8(5)
C41 C42 C43 C60 -0.5(7)
C23 C42 C43 C44 0.0(7)
C41 C42 C43 C44 -139.2(5)
C42 C43 C44 C45 0.3(7)
C60 C43 C44 C45 -142.3(5)
C42 C43 C44 C62 141.8(5)
C60 C43 C44 C62 -0.8(6)
C62 C44 C45 C46 0.3(7)
C43 C44 C45 C46 136.9(5)
C62 C44 C45 C24 -136.8(5)
C43 C44 C45 C24 -0.2(7)
C23 C24 C45 C44 -0.2(7)
C25 C24 C45 C44 141.8(5)
C23 C24 C45 C46 -141.7(5)
C25 C24 C45 C46 0.4(5)
C44 C45 C46 C47 0.5(8)
C24 C45 C46 C47 141.4(5)
C44 C45 C46 C26 -141.4(5)
C24 C45 C46 C26 -0.5(6)
C27 C26 C46 C47 -0.9(8)
C25 C26 C46 C47 -142.3(5)
C27 C26 C46 C45 141.9(5)
C25 C26 C46 C45 0.4(6)
C45 C46 C47 C63 -0.8(8)
C26 C46 C47 C63 137.4(5)
C45 C46 C47 C48 -136.6(6)
C26 C46 C47 C48 1.6(8)
C29 C28 C48 C47 139.5(5)
C27 C28 C48 C47 -0.2(8)
C29 C28 C48 C49 0.2(8)
C27 C28 C48 C49 -139.6(5)
C46 C47 C48 C28 -1.0(8)
C63 C47 C48 C28 -141.8(5)
C46 C47 C48 C49 141.8(5)
C63 C47 C48 C49 1.0(6)
C28 C48 C49 C50 -4.3(7)
C47 C48 C49 C50 -147.4(5)
C28 C48 C49 C64 142.6(5)
C47 C48 C49 C64 -0.5(6)
C64 C49 C50 C51 11.8(7)
C48 C49 C50 C51 154.5(5)
C64 C49 C50 C30 -138.5(5)
C48 C49 C50 C30 4.2(7)
C31 C30 C50 C51 0.9(7)
C29 C30 C50 C51 -150.1(5)
C31 C30 C50 C49 150.9(5)
C29 C30 C50 C49 -0.2(7)
C49 C50 C51 C66 -12.0(7)
C30 C50 C51 C66 138.1(5)
C49 C50 C51 C52 -155.4(4)
C30 C50 C51 C52 -5.2(7)
C33 C32 C52 C51 138.9(5)
C31 C32 C52 C51 -0.1(7)
C33 C32 C52 C53 0.5(7)
C31 C32 C52 C53 -138.5(5)
C50 C51 C52 C32 4.9(7)
C66 C51 C52 C32 -142.7(5)
C50 C51 C52 C53 147.6(5)
C66 C51 C52 C53 -0.1(5)
C32 C52 C53 C54 -0.3(7)
C51 C52 C53 C54 -142.6(5)
C32 C52 C53 C67 142.2(5)
C51 C52 C53 C67 -0.1(5)
C67 C53 C54 C55 -0.6(8)
C52 C53 C54 C55 136.8(5)
C67 C53 C54 C34 -137.1(5)
C52 C53 C54 C34 0.3(7)
C33 C34 C54 C53 -0.4(7)
C35 C34 C54 C53 141.6(5)
C33 C34 C54 C55 -142.1(5)
C35 C34 C54 C55 -0.1(6)
C37 C36 C55 C56 -0.5(8)
C35 C36 C55 C56 -141.7(5)
C37 C36 C55 C54 142.0(5)
C35 C36 C55 C54 0.8(6)
C53 C54 C55 C56 1.1(8)
C34 C54 C55 C56 142.4(5)
C53 C54 C55 C36 -141.8(5)
C34 C54 C55 C36 -0.4(6)
C36 C55 C56 C68 137.5(5)
C54 C55 C56 C68 -1.1(7)
C36 C55 C56 C57 0.9(8)
C54 C55 C56 C57 -137.8(5)
C37 C38 C57 C56 0.5(7)
C39 C38 C57 C56 139.5(5)
C37 C38 C57 C58 -138.4(5)
C39 C38 C57 C58 0.7(8)
C55 C56 C57 C38 -0.9(7)
C68 C56 C57 C38 -142.5(5)
C55 C56 C57 C58 142.4(5)
C68 C56 C57 C58 0.8(6)
C38 C57 C58 C59 -4.9(8)
C56 C57 C58 C59 -147.9(5)
C38 C57 C58 C69 142.0(5)
C56 C57 C58 C69 -1.0(6)
C69 C58 C59 C60 12.6(7)
C57 C58 C59 C60 155.4(5)
C69 C58 C59 C40 -138.5(5)
C57 C58 C59 C40 4.3(7)
C39 C40 C59 C60 -150.3(5)
C41 C40 C59 C60 0.0(7)
C39 C40 C59 C58 0.3(7)
C41 C40 C59 C58 150.6(5)
C58 C59 C60 C43 -155.4(5)
C40 C59 C60 C43 -4.5(7)
C58 C59 C60 C61 -12.5(7)
C40 C59 C60 C61 138.4(5)
C42 C43 C60 C59 4.8(7)
C44 C43 C60 C59 147.6(5)
C42 C43 C60 C61 -142.3(5)
C44 C43 C60 C61 0.6(5)
C59 C60 C61 C70 -0.5(7)
C43 C60 C61 C70 147.2(5)
C59 C60 C61 C62 -147.9(5)
C43 C60 C61 C62 -0.1(5)
C70 C61 C62 C63 -3.4(7)
C60 C61 C62 C63 143.3(5)
C70 C61 C62 C44 -147.0(5)
C60 C61 C62 C44 -0.3(5)
C45 C44 C62 C63 -0.8(7)
C43 C44 C62 C63 -142.6(5)
C45 C44 C62 C61 142.5(5)
C43 C44 C62 C61 0.7(6)
C61 C62 C63 C47 -139.3(5)
C44 C62 C63 C47 0.5(7)
C61 C62 C63 C64 -0.2(7)
C44 C62 C63 C64 139.5(5)
C46 C47 C63 C62 0.3(7)
C48 C47 C63 C62 141.6(5)
C46 C47 C63 C64 -142.4(5)
C48 C47 C63 C64 -1.1(6)
C50 C49 C64 C65 0.9(7)
C48 C49 C64 C65 -146.8(5)
C50 C49 C64 C63 147.6(5)
C48 C49 C64 C63 -0.2(5)
C62 C63 C64 C65 3.8(7)
C47 C63 C64 C65 146.9(5)
C62 C63 C64 C49 -142.3(5)
C47 C63 C64 C49 0.8(5)
C49 C64 C65 C66 -13.4(7)
C63 C64 C65 C66 -155.2(5)
C49 C64 C65 C70 138.1(5)
C63 C64 C65 C70 -3.7(7)
C64 C65 C66 C67 155.9(5)
C70 C65 C66 C67 4.5(7)
C64 C65 C66 C51 13.1(7)
C70 C65 C66 C51 -138.3(5)
C50 C51 C66 C65 -0.4(7)
C52 C51 C66 C65 147.7(4)
C50 C51 C66 C67 -148.0(5)
C52 C51 C66 C67 0.1(5)
C65 C66 C67 C68 -4.1(7)
C51 C66 C67 C68 142.7(5)
C65 C66 C67 C53 -146.9(5)
C51 C66 C67 C53 -0.2(5)
C54 C53 C67 C68 0.1(7)
C52 C53 C67 C68 -142.6(5)
C54 C53 C67 C66 142.8(5)
C52 C53 C67 C66 0.1(5)
C66 C67 C68 C56 -139.0(5)
C53 C67 C68 C56 -0.1(7)
C66 C67 C68 C69 -0.6(7)
C53 C67 C68 C69 138.3(5)
C55 C56 C68 C67 0.6(7)
C57 C56 C68 C67 142.0(5)
C55 C56 C68 C69 -141.6(5)
C57 C56 C68 C69 -0.2(6)
C59 C58 C69 C70 0.4(7)
C57 C58 C69 C70 -147.0(5)
C59 C58 C69 C68 148.3(5)
C57 C58 C69 C68 0.9(5)
C67 C68 C69 C70 4.9(7)
C56 C68 C69 C70 147.4(5)
C67 C68 C69 C58 -143.0(5)
C56 C68 C69 C58 -0.4(5)
C58 C69 C70 C61 -13.3(7)
C68 C69 C70 C61 -156.6(5)
C58 C69 C70 C65 138.9(5)
C68 C69 C70 C65 -4.4(7)
C62 C61 C70 C69 155.6(4)
C60 C61 C70 C69 13.3(7)
C62 C61 C70 C65 3.4(7)
C60 C61 C70 C65 -139.0(5)
C66 C65 C70 C69 -0.3(6)
C64 C65 C70 C69 -151.5(4)
C66 C65 C70 C61 151.4(4)
C64 C65 C70 C61 0.2(6)
C76 C71 C72 C73 -12.5(6)
C79 C71 C72 C73 -155.7(4)
C76 C71 C72 C82 138.5(5)
C79 C71 C72 C82 -4.8(7)
C71 C72 C73 C74 12.8(6)
C82 C72 C73 C74 -138.4(5)
C71 C72 C73 C85 155.0(4)
C82 C72 C73 C85 3.8(7)
C72 C73 C74 C75 0.4(7)
C85 C73 C74 C75 -146.4(4)
C72 C73 C74 C87 146.9(4)
C85 C73 C74 C87 0.0(5)
C73 C74 C75 C76 -13.9(6)
C87 C74 C75 C76 -156.0(4)
C73 C74 C75 C90 138.4(5)
C87 C74 C75 C90 -3.8(6)
C74 C75 C76 C71 14.2(6)
C90 C75 C76 C71 -138.4(4)
C74 C75 C76 C77 156.0(4)
C90 C75 C76 C77 3.5(6)
C72 C71 C76 C75 -1.0(7)
C79 C71 C76 C75 146.8(4)
C72 C71 C76 C77 -147.5(4)
C79 C71 C76 C77 0.3(5)
C75 C76 C77 C92 -3.9(6)
C71 C76 C77 C92 142.2(4)
C75 C76 C77 C78 -146.8(4)
C71 C76 C77 C78 -0.7(5)
C92 C77 C78 C95 -0.1(6)
C76 C77 C78 C95 142.7(4)
C92 C77 C78 C79 -142.0(4)
C76 C77 C78 C79 0.8(5)
C95 C78 C79 C80 0.0(7)
C77 C78 C79 C80 141.6(4)
C95 C78 C79 C71 -142.3(4)
C77 C78 C79 C71 -0.7(5)
C72 C71 C79 C80 4.4(7)
C76 C71 C79 C80 -143.1(4)
C72 C71 C79 C78 147.7(4)
C76 C71 C79 C78 0.3(5)
C78 C79 C80 C81 -138.4(5)
C71 C79 C80 C81 0.2(7)
C78 C79 C80 C97 1.0(7)
C71 C79 C80 C97 139.6(4)
C79 C80 C81 C82 -4.4(7)
C97 C80 C81 C82 -147.7(4)
C79 C80 C81 C99 141.9(4)
C97 C80 C81 C99 -1.3(5)
C99 C81 C82 C83 13.4(6)
C80 C81 C82 C83 155.4(4)
C99 C81 C82 C72 -138.1(5)
C80 C81 C82 C72 3.9(6)
C71 C72 C82 C83 -150.0(4)
C73 C72 C82 C83 0.5(6)
C71 C72 C82 C81 0.5(6)
C73 C72 C82 C81 151.1(4)
C81 C82 C83 C101 -13.6(6)
C72 C82 C83 C101 137.8(5)
C81 C82 C83 C84 -155.9(4)
C72 C82 C83 C84 -4.5(7)
C82 C83 C84 C85 4.2(7)
C101 C83 C84 C85 -142.8(5)
C82 C83 C84 C103 147.7(4)
C101 C83 C84 C103 0.8(5)
C103 C84 C85 C86 -0.1(7)
C83 C84 C85 C86 139.0(5)
C103 C84 C85 C73 -138.9(5)
C83 C84 C85 C73 0.2(7)
C72 C73 C85 C84 -4.2(7)
C74 C73 C85 C84 142.2(5)
C72 C73 C85 C86 -147.2(4)
C74 C73 C85 C86 -0.7(5)
C84 C85 C86 C105 -0.4(7)
C73 C85 C86 C105 142.5(4)
C84 C85 C86 C87 -141.8(4)
C73 C85 C86 C87 1.1(5)
C75 C74 C87 C88 4.2(7)
C73 C74 C87 C88 -142.2(4)
C75 C74 C87 C86 147.0(4)
C73 C74 C87 C86 0.6(5)
C105 C86 C87 C88 0.0(7)
C85 C86 C87 C88 141.6(4)
C105 C86 C87 C74 -142.7(4)
C85 C86 C87 C74 -1.1(5)
C74 C87 C88 C107 138.7(5)
C86 C87 C88 C107 0.6(7)
C74 C87 C88 C89 -0.4(6)
C86 C87 C88 C89 -138.5(4)
C87 C88 C89 C90 -3.8(6)
C107 C88 C89 C90 -147.6(4)
C87 C88 C89 C109 143.6(4)
C107 C88 C89 C109 -0.2(5)
C109 C89 C90 C91 13.0(6)
C88 C89 C90 C91 156.1(4)
C109 C89 C90 C75 -139.0(4)
C88 C89 C90 C75 4.1(6)
C74 C75 C90 C91 -151.5(4)
C76 C75 C90 C91 0.5(6)
C74 C75 C90 C89 -0.3(6)
C76 C75 C90 C89 151.7(4)
C89 C90 C91 C111 -13.2(6)
C75 C90 C91 C111 138.6(4)
C89 C90 C91 C92 -156.0(4)
C75 C90 C91 C92 -4.2(6)
C78 C77 C92 C93 0.0(6)
C76 C77 C92 C93 -138.5(4)
C78 C77 C92 C91 138.7(4)
C76 C77 C92 C91 0.2(6)
C90 C91 C92 C77 3.9(6)
C111 C91 C92 C77 -143.5(4)
C90 C91 C92 C93 146.8(4)
C111 C91 C92 C93 -0.6(5)
C77 C92 C93 C94 0.3(7)
C91 C92 C93 C94 -142.1(4)
C77 C92 C93 C112 142.5(4)
C91 C92 C93 C112 0.2(5)
C92 C93 C94 C115 137.4(5)
C112 C93 C94 C115 -0.1(7)
C92 C93 C94 C95 -0.5(6)
C112 C93 C94 C95 -137.9(5)
C79 C78 C95 C94 137.0(5)
C77 C78 C95 C94 -0.1(6)
C79 C78 C95 C96 -0.3(7)
C77 C78 C95 C96 -137.5(5)
C93 C94 C95 C78 0.4(6)
C115 C94 C95 C78 -141.5(4)
C93 C94 C95 C96 142.3(4)
C115 C94 C95 C96 0.3(5)
C78 C95 C96 C97 -0.3(6)
C94 C95 C96 C97 -142.6(4)
C78 C95 C96 C116 142.3(4)
C94 C95 C96 C116 0.0(5)
C116 C96 C97 C98 -0.1(6)
C95 C96 C97 C98 137.6(5)
C116 C96 C97 C80 -136.4(5)
C95 C96 C97 C80 1.3(6)
C79 C80 C97 C96 -1.6(6)
C81 C80 C97 C96 142.4(4)
C79 C80 C97 C98 -142.8(4)
C81 C80 C97 C98 1.2(5)
C96 C97 C98 C118 -0.1(7)
C80 C97 C98 C118 141.5(4)
C96 C97 C98 C99 -142.2(4)
C80 C97 C98 C99 -0.7(5)
C82 C81 C99 C100 -0.7(7)
C80 C81 C99 C100 -146.9(4)
C82 C81 C99 C98 147.1(4)
C80 C81 C99 C98 0.9(5)
C118 C98 C99 C100 4.8(7)
C97 C98 C99 C100 147.3(4)
C118 C98 C99 C81 -142.7(4)
C97 C98 C99 C81 -0.1(5)
C81 C99 C100 C101 -11.8(6)
C98 C99 C100 C101 -155.0(4)
C81 C99 C100 C120 138.2(5)
C98 C99 C100 C120 -5.0(6)
C99 C100 C101 C83 11.7(6)
C120 C100 C101 C83 -138.8(4)
C99 C100 C101 C102 155.6(4)
C120 C100 C101 C102 5.2(6)
C82 C83 C101 C100 1.1(7)
C84 C83 C101 C100 148.0(4)
C82 C83 C101 C102 -147.4(4)
C84 C83 C101 C102 -0.5(5)
C100 C101 C102 C122 -4.8(7)
C83 C101 C102 C122 143.1(4)
C100 C101 C102 C103 -147.7(4)
C83 C101 C102 C103 0.1(5)
C122 C102 C103 C104 -0.2(7)
C101 C102 C103 C104 142.3(5)
C122 C102 C103 C84 -142.1(4)
C101 C102 C103 C84 0.3(5)
C85 C84 C103 C104 0.7(7)
C83 C84 C103 C104 -142.4(4)
C85 C84 C103 C102 142.5(5)
C83 C84 C103 C102 -0.7(5)
C102 C103 C104 C124 0.5(7)
C84 C103 C104 C124 137.5(5)
C102 C103 C104 C105 -137.8(5)
C84 C103 C104 C105 -0.9(7)
C85 C86 C105 C106 -137.6(5)
C87 C86 C105 C106 -0.7(6)
C85 C86 C105 C104 0.3(7)
C87 C86 C105 C104 137.2(5)
C103 C104 C105 C86 0.4(7)
C124 C104 C105 C86 -142.7(4)
C103 C104 C105 C106 142.6(4)
C124 C104 C105 C106 -0.4(5)
C86 C105 C106 C107 0.8(7)
C104 C105 C106 C107 -141.7(4)
C86 C105 C106 C125 142.0(4)
C104 C105 C106 C125 -0.4(5)
C105 C106 C107 C88 -0.2(6)
C125 C106 C107 C88 -137.9(5)
C105 C106 C107 C108 136.6(5)
C125 C106 C107 C108 -1.1(7)
C87 C88 C107 C106 -0.5(7)
C89 C88 C107 C106 142.7(4)
C87 C88 C107 C108 -142.5(4)
C89 C88 C107 C108 0.8(5)
C106 C107 C108 C127 0.5(7)
C88 C107 C108 C127 141.7(4)
C106 C107 C108 C109 -142.2(4)
C88 C107 C108 C109 -1.1(5)
C90 C89 C109 C110 0.2(7)
C88 C89 C109 C110 -147.1(4)
C90 C89 C109 C108 146.8(4)
C88 C89 C109 C108 -0.5(5)
C127 C108 C109 C89 -141.0(4)
C107 C108 C109 C89 1.0(5)
C127 C108 C109 C110 5.5(7)
C107 C108 C109 C110 147.5(4)
C89 C109 C110 C111 -13.3(6)
C108 C109 C110 C111 -155.7(4)
C89 C109 C110 C129 137.8(5)
C108 C109 C110 C129 -4.6(6)
C109 C110 C111 C91 13.1(6)
C129 C110 C111 C91 -137.9(5)
C109 C110 C111 C112 155.5(4)
C129 C110 C111 C112 4.6(7)
C90 C91 C111 C110 0.1(7)
C92 C91 C111 C110 147.6(4)
C90 C91 C111 C112 -146.6(4)
C92 C91 C111 C112 0.8(5)
C94 C93 C112 C113 0.6(7)
C92 C93 C112 C113 -141.8(4)
C94 C93 C112 C111 142.8(4)
C92 C93 C112 C111 0.3(5)
C110 C111 C112 C113 -4.7(7)
C91 C111 C112 C113 141.9(4)
C110 C111 C112 C93 -147.3(4)
C91 C111 C112 C93 -0.7(5)
C93 C112 C113 C114 -1.2(7)
C111 C112 C113 C114 -139.3(5)
C93 C112 C113 C130 138.6(5)
C111 C112 C113 C130 0.4(7)
C112 C113 C114 C115 1.2(7)
C130 C113 C114 C115 -142.8(4)
C112 C113 C114 C132 142.4(4)
C130 C113 C114 C132 -1.6(5)
C113 C114 C115 C94 -0.7(7)
C132 C114 C115 C94 -137.5(5)
C113 C114 C115 C116 137.3(5)
C132 C114 C115 C116 0.5(7)
C93 C94 C115 C114 0.1(7)
C95 C94 C115 C114 141.9(4)
C93 C94 C115 C116 -142.3(4)
C95 C94 C115 C116 -0.5(5)
C114 C115 C116 C117 -0.5(7)
C94 C115 C116 C117 141.9(4)
C114 C115 C116 C96 -141.9(4)
C94 C115 C116 C96 0.5(5)
C97 C96 C116 C117 -0.1(6)
C95 C96 C116 C117 -142.1(4)
C97 C96 C116 C115 141.6(4)
C95 C96 C116 C115 -0.3(5)
C115 C116 C117 C133 0.1(7)
C96 C116 C117 C133 137.3(5)
C115 C116 C117 C118 -136.8(5)
C96 C116 C117 C118 0.4(6)
C97 C98 C118 C119 -138.5(5)
C99 C98 C118 C119 -0.1(6)
C97 C98 C118 C117 0.3(6)
C99 C98 C118 C117 138.7(4)
C116 C117 C118 C98 -0.5(6)
C133 C117 C118 C98 -142.1(4)
C116 C117 C118 C119 142.7(4)
C133 C117 C118 C119 1.1(5)
C98 C118 C119 C120 -4.2(6)
C117 C118 C119 C120 -147.7(4)
C98 C118 C119 C134 143.0(4)
C117 C118 C119 C134 -0.5(5)
C134 C119 C120 C121 12.4(6)
C118 C119 C120 C121 155.5(4)
C134 C119 C120 C100 -139.3(4)
C118 C119 C120 C100 3.9(6)
C99 C100 C120 C121 -150.2(4)
C101 C100 C120 C121 -0.4(6)
C99 C100 C120 C119 0.6(6)
C101 C100 C120 C119 150.4(4)
C119 C120 C121 C136 -12.3(6)
C100 C120 C121 C136 138.9(4)
C119 C120 C121 C122 -155.9(4)
C100 C120 C121 C122 -4.7(6)
C103 C102 C122 C123 0.0(7)
C101 C102 C122 C123 -138.7(5)
C103 C102 C122 C121 138.3(5)
C101 C102 C122 C121 -0.4(7)
C120 C121 C122 C102 5.2(7)
C136 C121 C122 C102 -142.8(4)
C120 C121 C122 C123 147.9(4)
C136 C121 C122 C123 -0.1(5)
C102 C122 C123 C124 -0.1(6)
C121 C122 C123 C124 -142.5(4)
C102 C122 C123 C137 141.7(4)
C121 C122 C123 C137 -0.7(5)
C137 C123 C124 C104 -136.8(5)
C122 C123 C124 C104 0.4(7)
C137 C123 C124 C125 0.0(6)
C122 C123 C124 C125 137.1(5)
C103 C104 C124 C123 -0.6(7)
C105 C104 C124 C123 141.8(4)
C103 C104 C124 C125 -141.2(4)
C105 C104 C124 C125 1.1(5)
C107 C106 C125 C126 0.5(7)
C105 C106 C125 C126 -141.8(5)
C107 C106 C125 C124 143.4(4)
C105 C106 C125 C124 1.1(5)
C123 C124 C125 C126 0.7(7)
C104 C124 C125 C126 141.8(4)
C123 C124 C125 C106 -142.4(4)
C104 C124 C125 C106 -1.4(5)
C106 C125 C126 C127 0.7(7)
C124 C125 C126 C127 -137.1(5)
C106 C125 C126 C138 136.5(5)
C124 C125 C126 C138 -1.3(7)
C109 C108 C127 C126 138.7(5)
C107 C108 C127 C126 0.7(7)
C109 C108 C127 C128 -1.0(7)
C107 C108 C127 C128 -139.0(5)
C125 C126 C127 C108 -1.4(7)
C138 C126 C127 C108 -142.3(4)
C125 C126 C127 C128 141.9(4)
C138 C126 C127 C128 1.0(5)
C108 C127 C128 C129 -4.3(7)
C126 C127 C128 C129 -148.3(4)
C108 C127 C128 C139 143.9(4)
C126 C127 C128 C139 -0.1(5)
C139 C128 C129 C130 12.3(6)
C127 C128 C129 C130 155.9(4)
C139 C128 C129 C110 -138.5(5)
C127 C128 C129 C110 5.1(6)
C111 C110 C129 C128 149.6(4)
C109 C110 C129 C128 -0.6(6)
C111 C110 C129 C130 -0.3(6)
C109 C110 C129 C130 -150.6(4)
C128 C129 C130 C131 -12.7(6)
C110 C129 C130 C131 138.2(5)
C128 C129 C130 C113 -154.8(4)
C110 C129 C130 C113 -3.9(7)
C112 C113 C130 C129 3.9(7)
C114 C113 C130 C129 147.5(4)
C112 C113 C130 C131 -142.5(4)
C114 C113 C130 C131 1.2(5)
C129 C130 C131 C140 0.5(7)
C113 C130 C131 C140 147.0(4)
C129 C130 C131 C132 -146.7(4)
C113 C130 C131 C132 -0.3(5)
C140 C131 C132 C133 -4.7(7)
C130 C131 C132 C133 142.9(4)
C140 C131 C132 C114 -148.2(4)
C130 C131 C132 C114 -0.6(5)
C115 C114 C132 C133 -0.1(7)
C113 C114 C132 C133 -141.8(4)
C115 C114 C132 C131 143.1(4)
C113 C114 C132 C131 1.4(5)
C131 C132 C133 C117 -139.1(5)
C114 C132 C133 C117 -0.3(7)
C131 C132 C133 C134 -0.2(7)
C114 C132 C133 C134 138.6(5)
C116 C117 C133 C132 0.3(7)
C118 C117 C133 C132 141.8(4)
C116 C117 C133 C134 -142.8(4)
C118 C117 C133 C134 -1.3(5)
C120 C119 C134 C135 0.4(6)
C118 C119 C134 C135 -147.1(4)
C120 C119 C134 C133 147.2(4)
C118 C119 C134 C133 -0.3(5)
C132 C133 C134 C135 4.7(6)
C117 C133 C134 C135 147.9(4)
C132 C133 C134 C119 -142.3(4)
C117 C133 C134 C119 1.0(5)
C119 C134 C135 C136 -13.1(6)
C133 C134 C135 C136 -155.6(4)
C119 C134 C135 C140 138.3(4)
C133 C134 C135 C140 -4.2(6)
C134 C135 C136 C121 13.2(6)
C140 C135 C136 C121 -138.3(4)
C134 C135 C136 C137 155.4(4)
C140 C135 C136 C137 4.0(6)
C120 C121 C136 C135 -0.6(6)
C122 C121 C136 C135 147.4(4)
C120 C121 C136 C137 -147.2(4)
C122 C121 C136 C137 0.8(5)
C124 C123 C137 C138 0.0(7)
C122 C123 C137 C138 -141.6(4)
C124 C123 C137 C136 142.8(4)
C122 C123 C137 C136 1.2(5)
C135 C136 C137 C138 -4.2(6)
C121 C136 C137 C138 142.4(4)
C135 C136 C137 C123 -147.9(4)
C121 C136 C137 C123 -1.2(5)
C123 C137 C138 C139 138.5(5)
C136 C137 C138 C139 -0.3(7)
C123 C137 C138 C126 -0.6(7)
C136 C137 C138 C126 -139.4(4)
C125 C126 C138 C137 1.3(7)
C127 C126 C138 C137 142.2(4)
C125 C126 C138 C139 -142.5(4)
C127 C126 C138 C139 -1.5(5)
C129 C128 C139 C140 0.5(7)
C127 C128 C139 C140 -147.5(4)
C129 C128 C139 C138 147.0(4)
C127 C128 C139 C138 -0.9(5)
C137 C138 C139 C140 5.1(7)
C126 C138 C139 C140 148.3(4)
C137 C138 C139 C128 -141.6(4)
C126 C138 C139 C128 1.5(5)
C128 C139 C140 C131 -12.6(6)
C138 C139 C140 C131 -155.2(4)
C128 C139 C140 C135 137.3(5)
C138 C139 C140 C135 -5.3(6)
C130 C131 C140 C139 12.1(6)
C132 C131 C140 C139 155.1(4)
C130 C131 C140 C135 -137.9(5)
C132 C131 C140 C135 5.1(6)
C134 C135 C140 C139 -149.7(4)
C136 C135 C140 C139 0.8(6)
C134 C135 C140 C131 -0.6(6)
C136 C135 C140 C131 149.8(4)
